data_7117660
loop_
_publ_author_name
'Sebastian Heinl'
'Konrad Kiefer'
'Gabor Balazs'
'Claudia Wickleder'
'Manfred Scheer'

_publ_section_title
;
 The synthesis of the heterocubane cluster [{CpMn}4(mu3-P)4] as a
 tetrahedral shaped starting material for the formation of polymeric
 coordination compounds
;
_journal_name_full Chem.Commun.
_journal_page_first 13474
_journal_paper_doi 10.1039/C5cc04800A
_journal_volume 51
_journal_year 2015
_chemical_compound_source 'see text'
_chemical_formula_moiety 'C20 H20 Mn4 P4, C H2 Cl2'
_chemical_formula_sum 'C21 H22 Cl2 Mn4 P4'
_chemical_formula_weight 688.93
_space_group_crystal_system monoclinic
_space_group_IT_number 15
_space_group_name_Hall '-C 2yc'
_space_group_name_H-M_alt 'C 1 2/c 1'
_symmetry_Int_Tables_number 15
_symmetry_space_group_name_Hall '-C 2yc'
_symmetry_space_group_name_H-M 'C 1 2/c 1'
_atom_sites_solution_hydrogens geom
_atom_sites_solution_primary direct
_atom_sites_solution_secondary difmap
_audit_creation_date 2015-03-23
_audit_creation_method
;
Olex2 1.2
(compiled 2015.01.26 svn.r3150 for OlexSys, GUI svn.r4998)
;
_audit_update_record
;
2015-06-03 deposited with the CCDC.
2015-07-10 downloaded from the CCDC.
;
_cell_angle_alpha 90
_cell_angle_beta 116.922(2)
_cell_angle_gamma 90
_cell_formula_units_Z 16
_cell_length_a 40.9164(6)
_cell_length_b 9.3302(1)
_cell_length_c 27.2353(4)
_cell_measurement_reflns_used 18003
_cell_measurement_temperature 123.1(6)
_cell_measurement_theta_max 66.4324
_cell_measurement_theta_min 3.6272
_cell_volume 9270.5(3)
_computing_cell_refinement
;
CrysAlisPro, Agilent Technologies,
Version 1.171.36.21 (release 14-08-2012 CrysAlis171 .NET)
(compiled Sep 14 2012,17:21:16)
;
_computing_data_collection
;
CrysAlisPro, Agilent Technologies,
Version 1.171.36.21 (release 14-08-2012 CrysAlis171 .NET)
(compiled Sep 14 2012,17:21:16)
;
_computing_data_reduction
;
CrysAlisPro, Agilent Technologies,
Version 1.171.36.21 (release 14-08-2012 CrysAlis171 .NET)
(compiled Sep 14 2012,17:21:16)
;
_computing_molecular_graphics 'Olex2 (Dolomanov et al., 2009)'
_computing_publication_material 'Olex2 (Dolomanov et al., 2009)'
_computing_structure_refinement 'SHELXL-97 (Sheldrick, 1997)'
_computing_structure_solution 'SIR-97 (Altomare, 1999)'
_diffrn_ambient_temperature 123.1(6)
_diffrn_detector_area_resol_mean 10.5431
_diffrn_measured_fraction_theta_full 0.981
_diffrn_measured_fraction_theta_max 0.981
_diffrn_measurement_details
;
  1 omega  -47.00  -21.00   0.5000   15.0000
omega____ theta____ kappa____ phi______ frames
    -      -41.4431  125.0000  150.0000 52

  2 omega   13.00   92.00   0.5000   15.0000
omega____ theta____ kappa____ phi______ frames
    -       41.4431 -125.0000  120.0000 158

  3 omega   21.00  117.00   0.5000   15.0000
omega____ theta____ kappa____ phi______ frames
    -       41.4431   38.0000   60.0000 192

  4 omega   12.00   81.00   0.5000   60.0000
omega____ theta____ kappa____ phi______ frames
    -       93.5000  -95.0000    0.0000 138

  5 omega   96.00  167.00   0.5000   60.0000
omega____ theta____ kappa____ phi______ frames
    -       93.5000   15.0000  -90.0000 142

  6 omega   24.00   84.00   0.5000   60.0000
omega____ theta____ kappa____ phi______ frames
    -       93.5000  -95.0000  120.0000 120

  7 omega   23.00   66.00   0.5000   60.0000
omega____ theta____ kappa____ phi______ frames
    -       93.5000  -30.0000 -180.0000 86

  8 omega   10.00   82.00   0.5000   60.0000
omega____ theta____ kappa____ phi______ frames
    -       93.5000  -95.0000   60.0000 144

  9 omega   28.00   93.00   0.5000   60.0000
omega____ theta____ kappa____ phi______ frames
    -       93.5000 -125.0000 -150.0000 130

 10 omega   46.00   87.00   0.5000   60.0000
omega____ theta____ kappa____ phi______ frames
    -       93.5000   15.0000  -90.0000 82

 11 omega   28.00   78.00   0.5000   60.0000
omega____ theta____ kappa____ phi______ frames
    -       93.5000  -95.0000 -150.0000 100

 12 omega   13.00   80.00   0.5000   60.0000
omega____ theta____ kappa____ phi______ frames
    -       93.5000  -95.0000   90.0000 134

 13 omega   27.00   72.00   0.5000   60.0000
omega____ theta____ kappa____ phi______ frames
    -       93.5000  -45.0000 -180.0000 90

 14 omega  -71.00   33.00   0.5000   15.0000
omega____ theta____ kappa____ phi______ frames
    -      -41.4431   57.0000    0.0000 208

 15 omega   15.00  117.00   0.5000   15.0000
omega____ theta____ kappa____ phi______ frames
    -       41.4431   38.0000 -180.0000 204

 16 omega   12.00  115.00   0.5000   15.0000
omega____ theta____ kappa____ phi______ frames
    -       41.4431   57.0000  -60.0000 206

 17 omega   66.00   95.00   0.5000   60.0000
omega____ theta____ kappa____ phi______ frames
    -       93.5000   45.0000   90.0000 58
;
_diffrn_measurement_device_type 'Xcalibur, Ruby, Gemini ultra'
_diffrn_measurement_method '\w scans'
_diffrn_orient_matrix_UB_11 -0.0169605000
_diffrn_orient_matrix_UB_12 0.1426827000
_diffrn_orient_matrix_UB_13 0.0055772000
_diffrn_orient_matrix_UB_21 0.0187748000
_diffrn_orient_matrix_UB_22 -0.0172764000
_diffrn_orient_matrix_UB_23 0.0630924000
_diffrn_orient_matrix_UB_31 0.0337975000
_diffrn_orient_matrix_UB_32 0.0813043000
_diffrn_orient_matrix_UB_33 0.0036143000
_diffrn_radiation_monochromator mirror
_diffrn_radiation_probe x-ray
_diffrn_radiation_type CuK\a
_diffrn_radiation_wavelength 1.54178
_diffrn_reflns_av_R_equivalents 0.0490
_diffrn_reflns_av_unetI/netI 0.0385
_diffrn_reflns_limit_h_max 48
_diffrn_reflns_limit_h_min -39
_diffrn_reflns_limit_k_max 10
_diffrn_reflns_limit_k_min -9
_diffrn_reflns_limit_l_max 31
_diffrn_reflns_limit_l_min -32
_diffrn_reflns_number 25380
_diffrn_reflns_reduction_process
;
;
_diffrn_reflns_theta_full 66.54
_diffrn_reflns_theta_max 66.54
_diffrn_reflns_theta_min 3.64
_diffrn_source 'Enhance Ultra (Cu) X-ray Source'
_exptl_absorpt_coefficient_mu 22.144
_exptl_absorpt_correction_T_max 0.574
_exptl_absorpt_correction_T_min 0.032
_exptl_absorpt_correction_type analytical
_exptl_absorpt_process_details
;
CrysAlisPro, Agilent Technologies,
Version 1.171.36.21 (release 14-08-2012 CrysAlis171 .NET)
(compiled Sep 14 2012,17:21:16)
Analytical numeric absorption correction using a multifaceted crystal
            model based on expressions derived by R.C. Clark & J.S. Reid.
(Clark, R. C. & Reid, J. S. (1995). Acta Cryst. A51, 887-897)
;
_exptl_crystal_colour 'dark red'
_exptl_crystal_colour_lustre .
_exptl_crystal_colour_modifier dark
_exptl_crystal_colour_primary red
_exptl_crystal_density_diffrn 1.974
_exptl_crystal_density_method 'Not Measured'
_exptl_crystal_description plank
_exptl_crystal_F_000 5472
_exptl_crystal_size_max 0.5337
_exptl_crystal_size_mid 0.1091
_exptl_crystal_size_min 0.0262
_refine_diff_density_max 0.957
_refine_diff_density_min -1.005
_refine_diff_density_rms 0.136
_refine_ls_abs_structure_Flack .
_refine_ls_extinction_method none
_refine_ls_goodness_of_fit_ref 0.975
_refine_ls_hydrogen_treatment constr
_refine_ls_matrix_type full
_refine_ls_number_parameters 559
_refine_ls_number_reflns 8019
_refine_ls_number_restraints 24
_refine_ls_restrained_S_all 0.981
_refine_ls_R_factor_all 0.0425
_refine_ls_R_factor_gt 0.0390
_refine_ls_shift/su_max 0.001
_refine_ls_shift/su_mean 0.000
_refine_ls_structure_factor_coef Fsqd
_refine_ls_weighting_details 'calc w=1/[\s^2^(Fo^2^)+(0.0783P)^2^] where P=(Fo^2^+2Fc^2^)/3'
_refine_ls_weighting_scheme calc
_refine_ls_wR_factor_gt 0.1010
_refine_ls_wR_factor_ref 0.1021
_reflns_number_gt 6872
_reflns_number_total 8019
_reflns_threshold_expression I>2\s(I)
_cod_data_source_file c5cc04800a2.cif
_cod_data_source_block 1
_cod_database_code 7117660
_chemical_oxdiff_formula C42H44Mn8P8Cl4
_reflns_odcompleteness_completeness 96.85
_reflns_odcompleteness_iscentric 1
_reflns_odcompleteness_theta 66.97
_olex2_refinement_description
;
1. Fixed Uiso
 At 1.2 times of:
  All C(H) groups, All C(H,H) groups
2. Uiso/Uaniso restraints and constraints
Uanis(C13) \\sim Ueq, Uanis(C16) \\sim Ueq, Uanis(C17) \\sim Ueq, Uanis(C19)
\\sim Ueq: with sigma of 0.002 and sigma for terminal atoms of 0.004
3.a Secondary CH2 refined with riding coordinates:
 C41(H41A,H41B), C42(H42A,H42B)
3.b Aromatic/amide H refined with riding coordinates:
 C1(H1), C2(H2), C3(H3), C4(H4), C5(H5), C6(H6), C7(H7), C8(H8), C9(H9),
 C10(H10), C11(H11), C12(H12), C13(H13), C14(H14), C15(H15), C16(H16), C17(H17),
  C18(H18), C19(H19), C20(H20), C21(H21), C22(H22), C23(H23), C24(H24),
 C25(H25), C26(H26), C27(H27), C28(H28), C29(H29), C30(H30), C31(H31), C32(H32),
  C33(H33), C34(H34), C35(H35), C36(H36), C37(H37), C38(H38), C39(H39), C40(H40)
;
_olex2_submission_special_instructions 'No special instructions were received'

loop_
_space_group_symop_id
_space_group_symop_operation_xyz
1 x,y,z
2 -x,y,1/2-z
3 -x,-y,-z
4 x,-y,1/2+z
5 1/2+x,1/2+y,z
6 1/2-x,1/2+y,1/2-z
7 1/2-x,1/2-y,-z
8 1/2+x,1/2-y,1/2+z

loop_
_atom_site_aniso_label
_atom_site_aniso_U_11
_atom_site_aniso_U_22
_atom_site_aniso_U_33
_atom_site_aniso_U_23
_atom_site_aniso_U_13
_atom_site_aniso_U_12
Mn1 0.0108(3) 0.0172(3) 0.0080(3) 0.0007(2) 0.0052(2) 0.0017(2)
Mn2 0.0126(3) 0.0153(3) 0.0073(3) 0.0007(2) 0.0057(2) 0.0000(2)
Mn3 0.0109(3) 0.0161(3) 0.0060(3) 0.0000(2) 0.0035(2) -0.0003(2)
Mn4 0.0108(3) 0.0169(3) 0.0055(3) 0.0001(2) 0.0045(2) 0.0002(2)
P1 0.0150(4) 0.0190(5) 0.0078(4) -0.0001(3) 0.0072(3) 0.0013(4)
P2 0.0125(4) 0.0199(5) 0.0092(4) -0.0021(3) 0.0045(3) -0.0021(4)
P3 0.0135(4) 0.0167(5) 0.0084(4) 0.0008(3) 0.0053(3) -0.0005(3)
P4 0.0112(4) 0.0198(5) 0.0093(4) 0.0002(3) 0.0053(3) 0.0022(3)
C1 0.0110(17) 0.027(2) 0.0241(19) 0.0032(16) 0.0111(15) 0.0020(15)
C2 0.0131(17) 0.033(2) 0.0168(18) 0.0009(16) 0.0092(14) 0.0052(16)
C3 0.0166(18) 0.023(2) 0.032(2) -0.0013(17) 0.0127(16) 0.0064(16)
C4 0.0187(19) 0.030(2) 0.025(2) 0.0121(17) 0.0127(16) 0.0117(17)
C5 0.0112(17) 0.034(2) 0.0148(18) -0.0005(16) 0.0034(14) 0.0083(16)
C6 0.0229(19) 0.019(2) 0.0210(19) 0.0030(16) 0.0117(16) -0.0050(16)
C7 0.043(2) 0.0115(19) 0.0163(19) -0.0017(15) 0.0147(18) -0.0039(17)
C8 0.036(2) 0.014(2) 0.030(2) 0.0082(16) 0.0238(19) 0.0070(17)
C9 0.0220(19) 0.019(2) 0.0191(18) 0.0112(15) 0.0067(16) 0.0037(16)
C10 0.0267(19) 0.018(2) 0.0122(17) 0.0030(15) 0.0116(15) -0.0022(16)
C11 0.0101(17) 0.034(2) 0.0156(18) -0.0060(16) 0.0015(14) -0.0057(16)
C12 0.020(2) 0.024(2) 0.0148(18) -0.0017(16) -0.0062(15) -0.0016(16)
C13 0.0241(15) 0.0225(16) 0.0119(13) -0.0039(12) 0.0052(12) -0.0074(13)
C14 0.0200(19) 0.022(2) 0.0155(18) -0.0082(15) 0.0056(15) -0.0041(16)
C15 0.0192(18) 0.021(2) 0.0104(16) -0.0025(15) 0.0031(14) -0.0080(15)
C16 0.0210(15) 0.0265(16) 0.0114(13) 0.0017(12) 0.0074(12) -0.0003(12)
C17 0.0262(15) 0.0236(16) 0.0130(14) -0.0034(12) 0.0114(12) -0.0043(13)
C18 0.032(2) 0.028(2) 0.0130(17) 0.0013(16) 0.0162(16) 0.0061(17)
C19 0.0176(14) 0.0280(16) 0.0147(14) -0.0021(12) 0.0123(12) 0.0013(12)
C20 0.0255(19) 0.027(2) 0.0083(16) 0.0011(15) 0.0116(15) 0.0000(16)
Mn5 0.0095(3) 0.0169(3) 0.0078(3) 0.0005(2) 0.0037(2) 0.0005(2)
Mn6 0.0119(3) 0.0154(3) 0.0091(3) 0.0006(2) 0.0050(2) 0.0003(2)
Mn7 0.0111(3) 0.0173(3) 0.0079(3) 0.0001(2) 0.0051(2) -0.0001(2)
Mn8 0.0096(3) 0.0168(3) 0.0074(3) -0.0002(2) 0.0037(2) -0.0001(2)
P5 0.0122(4) 0.0191(5) 0.0089(4) -0.0018(3) 0.0045(3) -0.0009(3)
P6 0.0122(4) 0.0186(5) 0.0091(4) 0.0009(3) 0.0059(3) -0.0001(3)
P7 0.0102(4) 0.0185(5) 0.0109(4) -0.0001(3) 0.0046(3) 0.0017(3)
P8 0.0140(4) 0.0165(5) 0.0105(4) 0.0015(3) 0.0064(3) 0.0004(4)
C21 0.0111(17) 0.042(3) 0.0129(17) -0.0016(17) 0.0071(14) 0.0059(17)
C22 0.0118(17) 0.021(2) 0.028(2) -0.0052(17) 0.0032(15) 0.0070(15)
C23 0.0110(16) 0.028(2) 0.0169(18) 0.0090(16) 0.0046(14) 0.0031(15)
C24 0.0092(16) 0.027(2) 0.0111(16) -0.0011(15) 0.0021(13) 0.0017(15)
C25 0.0074(16) 0.029(2) 0.0164(18) 0.0039(16) 0.0045(14) 0.0019(15)
C26 0.028(2) 0.015(2) 0.032(2) 0.0092(17) 0.0215(18) 0.0005(16)
C27 0.024(2) 0.018(2) 0.023(2) 0.0022(16) 0.0056(16) -0.0045(16)
C28 0.037(2) 0.014(2) 0.0201(19) 0.0004(15) 0.0148(18) 0.0020(17)
C29 0.0217(19) 0.016(2) 0.025(2) 0.0069(16) 0.0087(16) 0.0034(16)
C30 0.028(2) 0.017(2) 0.0139(17) 0.0065(15) 0.0089(15) 0.0013(16)
C31 0.0203(19) 0.025(2) 0.0169(18) -0.0001(16) 0.0126(15) -0.0048(16)
C32 0.0214(19) 0.028(2) 0.0110(17) 0.0055(15) 0.0113(15) -0.0010(16)
C33 0.024(2) 0.032(2) 0.0121(17) -0.0061(16) 0.0105(16) -0.0075(17)
C34 0.027(2) 0.027(2) 0.0209(19) -0.0003(16) 0.0183(17) 0.0033(17)
C35 0.0142(18) 0.031(2) 0.0168(18) 0.0017(16) 0.0124(15) -0.0008(16)
C36 0.0175(18) 0.0152(19) 0.0154(17) -0.0039(14) 0.0066(14) 0.0005(15)
C37 0.0178(18) 0.023(2) 0.0146(17) -0.0064(15) 0.0087(15) -0.0077(15)
C38 0.0115(17) 0.031(2) 0.0194(18) -0.0108(17) 0.0073(14) -0.0032(16)
C39 0.0192(18) 0.022(2) 0.0098(16) -0.0030(14) 0.0030(14) 0.0006(15)
C40 0.0183(17) 0.024(2) 0.0089(16) -0.0053(14) 0.0069(14) -0.0021(15)
Cl1 0.0471(8) 0.0770(11) 0.0693(10) -0.0434(9) -0.0249(7) 0.0348(8)
Cl2 0.0235(6) 0.1294(15) 0.0553(8) 0.0565(9) 0.0041(5) 0.0000(7)
C42 0.024(2) 0.040(3) 0.021(2) 0.0025(18) 0.0076(17) 0.0069(19)
Cl3 0.0250(5) 0.0414(6) 0.0274(5) -0.0018(4) 0.0141(4) -0.0053(4)
Cl4 0.0280(5) 0.0444(7) 0.0202(5) -0.0033(4) 0.0054(4) -0.0083(5)
C41 0.021(2) 0.032(2) 0.0171(19) -0.0006(16) 0.0092(16) -0.0040(17)

loop_
_atom_site_label
_atom_site_type_symbol
_atom_site_thermal_displace_type
_atom_site_fract_x
_atom_site_fract_y
_atom_site_fract_z
_atom_site_occupancy
_atom_site_U_iso_or_equiv
_atom_site_calc_flag
_atom_site_refinement_flags
Mn1 Mn Uani 0.34436(1) -0.32662(6) 0.68937(2) 1.000 0.0116(2) . .
Mn2 Mn Uani 0.30377(1) -0.08215(6) 0.65220(2) 1.000 0.0113(2) . .
Mn3 Mn Uani 0.27091(1) -0.34146(6) 0.62836(2) 1.000 0.0111(2) . .
Mn4 Mn Uani 0.30052(1) -0.23762(6) 0.73306(2) 1.000 0.0108(2) . .
P1 P Uani 0.31169(2) -0.25577(10) 0.60195(3) 1.000 0.0132(3) . .
P2 P Uani 0.34953(2) -0.12424(10) 0.73553(3) 1.000 0.0140(3) . .
P3 P Uani 0.30525(2) -0.45992(10) 0.70634(3) 1.000 0.0127(3) . .
P4 P Uani 0.25335(2) -0.14919(10) 0.65861(3) 1.000 0.0132(3) . .
C1 C Uani 0.39929(9) -0.3061(4) 0.69741(15) 1.000 0.0195(11) . .
C2 C Uani 0.38040(9) -0.4077(4) 0.65641(15) 1.000 0.0200(11) . .
C3 C Uani 0.37047(10) -0.5220(4) 0.68127(17) 1.000 0.0232(11) . .
C4 C Uani 0.38406(10) -0.4903(4) 0.73842(16) 1.000 0.0235(11) . .
C5 C Uani 0.40207(9) -0.3570(4) 0.74815(15) 1.000 0.0209(11) . .
C6 C Uani 0.33383(10) 0.0975(4) 0.64147(15) 1.000 0.0203(11) . .
C7 C Uani 0.31630(12) 0.1433(4) 0.67354(16) 1.000 0.0231(11) . .
C8 C Uani 0.27816(11) 0.1281(4) 0.64129(16) 1.000 0.0233(12) . .
C9 C Uani 0.27196(10) 0.0735(4) 0.58892(15) 1.000 0.0210(11) . .
C10 C Uani 0.30634(10) 0.0566(4) 0.58954(14) 1.000 0.0179(11) . .
C11 C Uani 0.21444(9) -0.4119(4) 0.59657(15) 1.000 0.0215(11) . .
C12 C Uani 0.21826(10) -0.3350(4) 0.55463(15) 1.000 0.0250(11) . .
C13 C Uani 0.24336(10) -0.4103(4) 0.54215(14) 1.000 0.0206(8) . .
C14 C Uani 0.25538(10) -0.5325(4) 0.57665(15) 1.000 0.0201(11) . .
C15 C Uani 0.23707(9) -0.5335(4) 0.60990(14) 1.000 0.0182(10) . .
C16 C Uani 0.32568(10) -0.2825(4) 0.82073(14) 1.000 0.0196(8) . .
C17 C Uani 0.31997(10) -0.1337(4) 0.81315(14) 1.000 0.0200(9) . .
C18 C Uani 0.28214(11) -0.1091(4) 0.78261(14) 1.000 0.0221(11) . .
C19 C Uani 0.26433(10) -0.2441(4) 0.77174(15) 1.000 0.0182(8) . .
C20 C Uani 0.29133(10) -0.3509(4) 0.79585(14) 1.000 0.0188(11) . .
Mn5 Mn Uani 0.37795(1) -0.67658(6) 0.50732(2) 1.000 0.0115(2) . .
Mn6 Mn Uani 0.42061(1) -0.91023(6) 0.55146(2) 1.000 0.0120(2) . .
Mn7 Mn Uani 0.43541(1) -0.73207(6) 0.48516(2) 1.000 0.0118(2) . .
Mn8 Mn Uani 0.44784(1) -0.64431(6) 0.58765(2) 1.000 0.0113(2) . .
P5 P Uani 0.38513(2) -0.86547(10) 0.46242(3) 1.000 0.0135(3) . .
P6 P Uani 0.40143(2) -0.75315(10) 0.59458(3) 1.000 0.0129(3) . .
P7 P Uani 0.47522(2) -0.82331(10) 0.56635(3) 1.000 0.0133(3) . .
P8 P Uani 0.42009(2) -0.52199(10) 0.50877(3) 1.000 0.0133(3) . .
C21 C Uani 0.33366(9) -0.6019(4) 0.52532(14) 1.000 0.0214(13) . .
C22 C Uani 0.34310(9) -0.4919(4) 0.49914(16) 1.000 0.0225(11) . .
C23 C Uani 0.33596(9) -0.5410(4) 0.44567(15) 1.000 0.0193(10) . .
C24 C Uani 0.32215(9) -0.6810(4) 0.43973(14) 1.000 0.0167(10) . .
C25 C Uani 0.32118(9) -0.7203(4) 0.48908(14) 1.000 0.0179(10) . .
C26 C Uani 0.39665(11) -1.0707(4) 0.58435(16) 1.000 0.0220(12) . .
C27 C Uani 0.39153(11) -1.1143(4) 0.53238(16) 1.000 0.0236(12) . .
C28 C Uani 0.42645(11) -1.1331(4) 0.53394(16) 1.000 0.0230(11) . .
C29 C Uani 0.45318(10) -1.1014(4) 0.58797(16) 1.000 0.0216(11) . .
C30 C Uani 0.43508(10) -1.0601(4) 0.61902(15) 1.000 0.0199(11) . .
C31 C Uani 0.46262(10) -0.6012(4) 0.44812(14) 1.000 0.0192(11) . .
C32 C Uani 0.42757(10) -0.6421(4) 0.40652(14) 1.000 0.0186(11) . .
C33 C Uani 0.42665(10) -0.7926(4) 0.40194(15) 1.000 0.0218(11) . .
C34 C Uani 0.46109(10) -0.8463(4) 0.44136(15) 1.000 0.0221(11) . .
C35 C Uani 0.48313(10) -0.7269(4) 0.46943(15) 1.000 0.0186(11) . .
C36 C Uani 0.45522(9) -0.4464(4) 0.63416(14) 1.000 0.0164(10) . .
C37 C Uani 0.48408(9) -0.4586(4) 0.61907(14) 1.000 0.0180(11) . .
C38 C Uani 0.50415(9) -0.5824(4) 0.64394(15) 1.000 0.0205(11) . .
C39 C Uani 0.48763(10) -0.6485(4) 0.67463(14) 1.000 0.0184(10) . .
C40 C Uani 0.45787(9) -0.5617(4) 0.66896(13) 1.000 0.0168(10) . .
Cl1 Cl Uani 0.42606(4) -0.17215(18) 0.24868(7) 1.000 0.0839(6) . .
Cl2 Cl Uani 0.47154(3) 0.0817(2) 0.28293(6) 1.000 0.0746(6) . .
C42 C Uani 0.44439(11) -0.0372(5) 0.29802(16) 1.000 0.0293(14) . .
Cl3 Cl Uani 0.42391(3) -0.21655(12) 0.39459(4) 1.000 0.0304(3) . .
Cl4 Cl Uani 0.34741(3) -0.30389(12) 0.33054(4) 1.000 0.0330(3) . .
C41 C Uani 0.38076(10) -0.2350(4) 0.39449(15) 1.000 0.0232(11) . .
H1 H Uiso 0.40850 -0.21940 0.69220 1.000 0.0230 calc R
H2 H Uiso 0.37530 -0.40140 0.61960 1.000 0.0240 calc R
H3 H Uiso 0.35740 -0.60340 0.66340 1.000 0.0280 calc R
H4 H Uiso 0.38150 -0.54730 0.76450 1.000 0.0290 calc R
H5 H Uiso 0.41370 -0.31060 0.78190 1.000 0.0250 calc R
H6 H Uiso 0.35900 0.09510 0.65290 1.000 0.0250 calc R
H7 H Uiso 0.32800 0.17720 0.70950 1.000 0.0280 calc R
H8 H Uiso 0.26020 0.14990 0.65220 1.000 0.0280 calc R
H9 H Uiso 0.24930 0.05280 0.55960 1.000 0.0250 calc R
H10 H Uiso 0.31020 0.02370 0.56030 1.000 0.0220 calc R
H11 H Uiso 0.19950 -0.38620 0.61260 1.000 0.0260 calc R
H12 H Uiso 0.20640 -0.25010 0.53830 1.000 0.0300 calc R
H13 H Uiso 0.25080 -0.38430 0.51580 1.000 0.0250 calc R
H14 H Uiso 0.27230 -0.60000 0.57730 1.000 0.0240 calc R
H15 H Uiso 0.23960 -0.60250 0.63600 1.000 0.0220 calc R
H16 H Uiso 0.34830 -0.32790 0.83900 1.000 0.0240 calc R
H17 H Uiso 0.33810 -0.06370 0.82610 1.000 0.0240 calc R
H18 H Uiso 0.27080 -0.02030 0.77150 1.000 0.0260 calc R
H19 H Uiso 0.23920 -0.25960 0.75210 1.000 0.0220 calc R
H20 H Uiso 0.28720 -0.44900 0.79540 1.000 0.0230 calc R
H21 H Uiso 0.33530 -0.59780 0.56050 1.000 0.0260 calc R
H22 H Uiso 0.35240 -0.40260 0.51400 1.000 0.0270 calc R
H23 H Uiso 0.33980 -0.48950 0.41950 1.000 0.0230 calc R
H24 H Uiso 0.31490 -0.73820 0.40860 1.000 0.0200 calc R
H25 H Uiso 0.31370 -0.80830 0.49640 1.000 0.0220 calc R
H26 H Uiso 0.37830 -1.05190 0.59460 1.000 0.0270 calc R
H27 H Uiso 0.36900 -1.12870 0.50180 1.000 0.0290 calc R
H28 H Uiso 0.43090 -1.16120 0.50470 1.000 0.0280 calc R
H29 H Uiso 0.47840 -1.10680 0.60080 1.000 0.0260 calc R
H30 H Uiso 0.44620 -1.03110 0.65570 1.000 0.0240 calc R
H31 H Uiso 0.47060 -0.50800 0.45930 1.000 0.0230 calc R
H32 H Uiso 0.40850 -0.58010 0.38580 1.000 0.0220 calc R
H33 H Uiso 0.40700 -0.84720 0.37750 1.000 0.0270 calc R
H34 H Uiso 0.46790 -0.94220 0.44760 1.000 0.0270 calc R
H35 H Uiso 0.50710 -0.73110 0.49720 1.000 0.0230 calc R
H36 H Uiso 0.43760 -0.37440 0.62290 1.000 0.0200 calc R
H37 H Uiso 0.48880 -0.39560 0.59660 1.000 0.0210 calc R
H38 H Uiso 0.52460 -0.61580 0.64100 1.000 0.0250 calc R
H39 H Uiso 0.49510 -0.73320 0.69470 1.000 0.0220 calc R
H40 H Uiso 0.44260 -0.57810 0.68540 1.000 0.0200 calc R
H42A H Uiso 0.45910 -0.08030 0.33380 1.000 0.0350 calc R
H42B H Uiso 0.42460 0.01530 0.30000 1.000 0.0350 calc R
H41A H Uiso 0.37280 -0.14240 0.40120 1.000 0.0280 calc R
H41B H Uiso 0.38310 -0.29920 0.42400 1.000 0.0280 calc R

loop_
_atom_type_symbol
_atom_type_description
_atom_type_scat_dispersion_real
_atom_type_scat_dispersion_imag
_atom_type_scat_source
P P 0.2955 0.4335 'International Tables Vol C Tables 4.2.6.8 and 6.1.1.4'
Mn Mn -0.5299 2.8052 'International Tables Vol C Tables 4.2.6.8 and 6.1.1.4'
Cl Cl 0.3639 0.7018 'International Tables Vol C Tables 4.2.6.8 and 6.1.1.4'
H H 0.0000 0.0000 'International Tables Vol C Tables 4.2.6.8 and 6.1.1.4'
C C 0.0181 0.0091 'International Tables Vol C Tables 4.2.6.8 and 6.1.1.4'

loop_
_exptl_crystal_face_index_h
_exptl_crystal_face_index_k
_exptl_crystal_face_index_l
_exptl_crystal_face_perp_dist
_exptl_oxdiff_crystal_face_indexfrac_h
_exptl_oxdiff_crystal_face_indexfrac_k
_exptl_oxdiff_crystal_face_indexfrac_l
_exptl_oxdiff_crystal_face_x
_exptl_oxdiff_crystal_face_y
_exptl_oxdiff_crystal_face_z
-27 0 8 0.0651 -26.9808 0.0003 7.9962 0.5022 -0.0021 -0.8830
15 -5 -7 0.2186 14.9821 -4.9949 -6.9915 -1.0058 -0.0735 0.0750
-26 -1 8 0.0727 -25.9818 -0.9987 7.9970 0.3428 0.0340 -0.9304
-14 -5 2 0.2232 -13.9967 -4.9946 2.0041 -0.4641 -0.0501 -0.8719
-1 -1 16 0.0131 -0.9794 -1.0005 15.9886 -0.0370 1.0077 -0.0567
1 1 -16 0.0131 0.9794 1.0005 -15.9886 0.0370 -1.0077 0.0567
-2 6 3 0.2676 -1.9908 5.9938 2.9925 0.9057 0.0479 0.4309
27 0 -8 0.0440 26.9808 -0.0003 -7.9962 -0.5022 0.0021 0.8830
26 1 -7 0.0664 25.9832 0.9986 -6.9977 -0.3372 0.0291 0.9341

loop_
_geom_angle_atom_site_label_1
_geom_angle_atom_site_label_2
_geom_angle_atom_site_label_3
_geom_angle
_geom_angle_site_symmetry_1
_geom_angle_site_symmetry_2
_geom_angle_site_symmetry_3
_geom_angle_publ_flag
P1 Mn1 P2 102.04(4) . . . yes
P1 Mn1 P3 104.23(4) . . . yes
P1 Mn1 C1 100.02(10) . . . yes
P1 Mn1 C2 81.60(10) . . . yes
P1 Mn1 C3 102.94(11) . . . yes
P1 Mn1 C4 140.89(11) . . . yes
P1 Mn1 C5 137.96(11) . . . yes
P2 Mn1 P3 104.44(4) . . . yes
P2 Mn1 C1 92.23(10) . . . yes
P2 Mn1 C2 128.19(11) . . . yes
P2 Mn1 C3 147.52(12) . . . yes
P2 Mn1 C4 113.13(10) . . . yes
P2 Mn1 C5 84.35(10) . . . yes
P3 Mn1 C1 146.73(10) . . . yes
P3 Mn1 C2 125.00(11) . . . yes
P3 Mn1 C3 89.15(12) . . . yes
P3 Mn1 C4 83.60(12) . . . yes
P3 Mn1 C5 114.39(10) . . . yes
C1 Mn1 C2 37.60(14) . . . yes
C1 Mn1 C3 63.20(15) . . . yes
C1 Mn1 C4 63.29(15) . . . yes
C1 Mn1 C5 37.94(14) . . . yes
C2 Mn1 C3 38.01(15) . . . yes
C2 Mn1 C4 63.62(15) . . . yes
C2 Mn1 C5 63.22(14) . . . yes
C3 Mn1 C4 38.17(15) . . . yes
C3 Mn1 C5 63.18(15) . . . yes
C4 Mn1 C5 37.52(15) . . . yes
P1 Mn2 P2 102.00(4) . . . yes
P1 Mn2 P4 103.85(4) . . . yes
P1 Mn2 C6 103.21(11) . . . yes
P1 Mn2 C7 141.26(13) . . . yes
P1 Mn2 C8 139.65(11) . . . yes
P1 Mn2 C9 101.48(10) . . . yes
P1 Mn2 C10 83.08(10) . . . yes
P2 Mn2 P4 104.51(4) . . . yes
P2 Mn2 C6 90.41(10) . . . yes
P2 Mn2 C7 84.88(11) . . . yes
P2 Mn2 C8 115.33(11) . . . yes
P2 Mn2 C9 148.14(11) . . . yes
P2 Mn2 C10 125.84(11) . . . yes
P4 Mn2 C6 145.42(12) . . . yes
P4 Mn2 C7 111.27(14) . . . yes
P4 Mn2 C8 81.88(13) . . . yes
P4 Mn2 C9 90.36(12) . . . yes
P4 Mn2 C10 126.84(12) . . . yes
C6 Mn2 C7 38.16(17) . . . yes
C6 Mn2 C8 63.55(17) . . . yes
C6 Mn2 C9 63.36(15) . . . yes
C6 Mn2 C10 37.58(14) . . . yes
C7 Mn2 C8 37.71(17) . . . yes
C7 Mn2 C9 63.37(15) . . . yes
C7 Mn2 C10 63.09(14) . . . yes
C8 Mn2 C9 38.17(14) . . . yes
C8 Mn2 C10 63.25(16) . . . yes
C9 Mn2 C10 37.68(16) . . . yes
P1 Mn3 P3 104.00(4) . . . yes
P1 Mn3 P4 104.08(4) . . . yes
P1 Mn3 C11 142.43(10) . . . yes
P1 Mn3 C12 105.25(11) . . . yes
P1 Mn3 C13 81.79(12) . . . yes
P1 Mn3 C14 97.23(12) . . . yes
P1 Mn3 C15 134.95(11) . . . yes
P3 Mn3 P4 102.49(4) . . . yes
P3 Mn3 C11 109.08(10) . . . yes
P3 Mn3 C12 145.24(11) . . . yes
P3 Mn3 C13 132.06(10) . . . yes
P3 Mn3 C14 94.78(10) . . . yes
P3 Mn3 C15 82.71(10) . . . yes
P4 Mn3 C11 85.87(11) . . . yes
P4 Mn3 C12 88.21(11) . . . yes
P4 Mn3 C13 122.52(11) . . . yes
P4 Mn3 C14 148.20(12) . . . yes
P4 Mn3 C15 118.06(11) . . . yes
C11 Mn3 C12 37.99(15) . . . yes
C11 Mn3 C13 62.96(15) . . . yes
C11 Mn3 C14 63.16(16) . . . yes
C11 Mn3 C15 37.67(14) . . . yes
C12 Mn3 C13 37.55(16) . . . yes
C12 Mn3 C14 63.29(15) . . . yes
C12 Mn3 C15 63.32(14) . . . yes
C13 Mn3 C14 37.81(14) . . . yes
C13 Mn3 C15 63.06(14) . . . yes
C14 Mn3 C15 37.82(15) . . . yes
P2 Mn4 P3 103.86(4) . . . yes
P2 Mn4 P4 104.30(4) . . . yes
P2 Mn4 C16 94.92(12) . . . yes
P2 Mn4 C17 81.02(12) . . . yes
P2 Mn4 C18 106.07(12) . . . yes
P2 Mn4 C19 142.72(10) . . . yes
P2 Mn4 C20 132.39(11) . . . yes
P3 Mn4 P4 102.37(4) . . . yes
P3 Mn4 C16 96.39(10) . . . yes
P3 Mn4 C17 133.77(10) . . . yes
P3 Mn4 C18 144.85(11) . . . yes
P3 Mn4 C19 108.09(10) . . . yes
P3 Mn4 C20 82.92(10) . . . yes
P4 Mn4 C16 148.85(12) . . . yes
P4 Mn4 C17 121.22(11) . . . yes
P4 Mn4 C18 87.72(10) . . . yes
P4 Mn4 C19 87.24(11) . . . yes
P4 Mn4 C20 120.41(12) . . . yes
C16 Mn4 C17 37.74(14) . . . yes
C16 Mn4 C18 63.22(14) . . . yes
C16 Mn4 C19 63.19(16) . . . yes
C16 Mn4 C20 37.71(15) . . . yes
C17 Mn4 C18 37.61(16) . . . yes
C17 Mn4 C19 63.11(15) . . . yes
C17 Mn4 C20 63.01(14) . . . yes
C18 Mn4 C19 38.04(15) . . . yes
C18 Mn4 C20 63.31(14) . . . yes
C19 Mn4 C20 37.77(15) . . . yes
Mn1 P1 Mn2 75.24(3) . . . yes
Mn1 P1 Mn3 74.11(3) . . . yes
Mn2 P1 Mn3 74.16(3) . . . yes
Mn1 P2 Mn2 75.69(3) . . . yes
Mn1 P2 Mn4 74.19(4) . . . yes
Mn2 P2 Mn4 74.03(3) . . . yes
Mn1 P3 Mn3 74.30(3) . . . yes
Mn1 P3 Mn4 74.13(4) . . . yes
Mn3 P3 Mn4 74.98(3) . . . yes
Mn2 P4 Mn3 74.50(3) . . . yes
Mn2 P4 Mn4 74.06(3) . . . yes
Mn3 P4 Mn4 75.33(3) . . . yes
Mn1 C1 C2 71.7(2) . . . yes
Mn1 C1 C5 72.0(2) . . . yes
Mn1 C1 H1 122.00 . . . no
C2 C1 C5 108.8(3) . . . no
C2 C1 H1 126.00 . . . no
C5 C1 H1 126.00 . . . no
Mn1 C2 C1 70.7(2) . . . yes
Mn1 C2 C3 70.8(2) . . . yes
Mn1 C2 H2 124.00 . . . no
C1 C2 C3 107.6(3) . . . no
C1 C2 H2 126.00 . . . no
C3 C2 H2 126.00 . . . no
Mn1 C3 C2 71.2(2) . . . yes
Mn1 C3 C4 71.5(2) . . . yes
Mn1 C3 H3 123.00 . . . no
C2 C3 C4 108.1(3) . . . no
C2 C3 H3 126.00 . . . no
C4 C3 H3 126.00 . . . no
Mn1 C4 C3 70.4(2) . . . yes
Mn1 C4 C5 71.3(2) . . . yes
Mn1 C4 H4 124.00 . . . no
C3 C4 C5 107.5(3) . . . no
C3 C4 H4 126.00 . . . no
C5 C4 H4 126.00 . . . no
Mn1 C5 C1 70.1(2) . . . yes
Mn1 C5 C4 71.2(2) . . . yes
Mn1 C5 H5 124.00 . . . no
C1 C5 C4 108.0(3) . . . no
C1 C5 H5 126.00 . . . no
C4 C5 H5 126.00 . . . no
Mn2 C6 C7 71.1(2) . . . yes
Mn2 C6 C10 71.5(2) . . . yes
Mn2 C6 H6 123.00 . . . no
C7 C6 C10 107.7(4) . . . no
C7 C6 H6 126.00 . . . no
C10 C6 H6 126.00 . . . no
Mn2 C7 C6 70.7(2) . . . yes
Mn2 C7 C8 71.1(2) . . . yes
Mn2 C7 H7 124.00 . . . no
C6 C7 C8 108.1(3) . . . no
C6 C7 H7 126.00 . . . no
C8 C7 H7 126.00 . . . no
Mn2 C8 C7 71.2(2) . . . yes
Mn2 C8 C9 70.8(2) . . . yes
Mn2 C8 H8 124.00 . . . no
C7 C8 C9 107.8(4) . . . no
C7 C8 H8 126.00 . . . no
C9 C8 H8 126.00 . . . no
Mn2 C9 C8 71.0(2) . . . yes
Mn2 C9 C10 71.3(2) . . . yes
Mn2 C9 H9 123.00 . . . no
C8 C9 C10 107.7(4) . . . no
C8 C9 H9 126.00 . . . no
C10 C9 H9 126.00 . . . no
Mn2 C10 C6 71.0(2) . . . yes
Mn2 C10 C9 71.0(2) . . . yes
Mn2 C10 H10 124.00 . . . no
C6 C10 C9 108.8(3) . . . no
C6 C10 H10 126.00 . . . no
C9 C10 H10 126.00 . . . no
Mn3 C11 C12 71.5(2) . . . yes
Mn3 C11 C15 71.5(2) . . . yes
Mn3 C11 H11 123.00 . . . no
C12 C11 C15 108.5(3) . . . no
C12 C11 H11 126.00 . . . no
C15 C11 H11 126.00 . . . no
Mn3 C12 C11 70.6(2) . . . yes
Mn3 C12 C13 71.6(2) . . . yes
Mn3 C12 H12 123.00 . . . no
C11 C12 C13 107.5(3) . . . no
C11 C12 H12 126.00 . . . no
C13 C12 H12 126.00 . . . no
Mn3 C13 C12 70.9(2) . . . yes
Mn3 C13 C14 70.7(2) . . . yes
Mn3 C13 H13 124.00 . . . no
C12 C13 C14 108.3(3) . . . no
C12 C13 H13 126.00 . . . no
C14 C13 H13 126.00 . . . no
Mn3 C14 C13 71.5(2) . . . yes
Mn3 C14 C15 71.1(2) . . . yes
Mn3 C14 H14 123.00 . . . no
C13 C14 C15 107.8(4) . . . no
C13 C14 H14 126.00 . . . no
C15 C14 H14 126.00 . . . no
Mn3 C15 C11 70.8(2) . . . yes
Mn3 C15 C14 71.1(2) . . . yes
Mn3 C15 H15 124.00 . . . no
C11 C15 C14 107.9(3) . . . no
C11 C15 H15 126.00 . . . no
C14 C15 H15 126.00 . . . no
Mn4 C16 C17 71.6(2) . . . yes
Mn4 C16 C20 71.6(2) . . . yes
Mn4 C16 H16 123.00 . . . no
C17 C16 C20 108.3(4) . . . no
C17 C16 H16 126.00 . . . no
C20 C16 H16 126.00 . . . no
Mn4 C17 C16 70.7(2) . . . yes
Mn4 C17 C18 71.1(2) . . . yes
Mn4 C17 H17 124.00 . . . no
C16 C17 C18 108.3(3) . . . no
C16 C17 H17 126.00 . . . no
C18 C17 H17 126.00 . . . no
Mn4 C18 C17 71.3(2) . . . yes
Mn4 C18 C19 70.8(2) . . . yes
Mn4 C18 H18 123.00 . . . no
C17 C18 C19 107.6(3) . . . no
C17 C18 H18 126.00 . . . no
C19 C18 H18 126.00 . . . no
Mn4 C19 C18 71.2(3) . . . yes
Mn4 C19 C20 71.5(2) . . . yes
Mn4 C19 H19 123.00 . . . no
C18 C19 C20 108.1(4) . . . no
C18 C19 H19 126.00 . . . no
C20 C19 H19 126.00 . . . no
Mn4 C20 C16 70.7(2) . . . yes
Mn4 C20 C19 70.7(2) . . . yes
Mn4 C20 H20 124.00 . . . no
C16 C20 C19 107.8(3) . . . no
C16 C20 H20 126.00 . . . no
C19 C20 H20 126.00 . . . no
P5 Mn5 P6 103.25(4) . . . yes
P5 Mn5 P8 103.10(4) . . . yes
P5 Mn5 C21 134.26(10) . . . yes
P5 Mn5 C22 143.79(11) . . . yes
P5 Mn5 C23 106.77(10) . . . yes
P5 Mn5 C24 82.58(10) . . . yes
P5 Mn5 C25 96.77(10) . . . yes
P6 Mn5 P8 103.32(4) . . . yes
P6 Mn5 C21 82.25(9) . . . yes
P6 Mn5 C22 107.87(11) . . . yes
P6 Mn5 C23 144.28(11) . . . yes
P6 Mn5 C24 132.00(11) . . . yes
P6 Mn5 C25 94.76(10) . . . yes
P8 Mn5 C21 119.99(10) . . . yes
P8 Mn5 C22 87.45(11) . . . yes
P8 Mn5 C23 88.38(11) . . . yes
P8 Mn5 C24 121.96(10) . . . yes
P8 Mn5 C25 149.08(10) . . . yes
C21 Mn5 C22 37.31(14) . . . yes
C21 Mn5 C23 62.97(14) . . . yes
C21 Mn5 C24 62.72(14) . . . yes
C21 Mn5 C25 37.69(14) . . . yes
C22 Mn5 C23 38.12(14) . . . yes
C22 Mn5 C24 62.93(14) . . . yes
C22 Mn5 C25 62.98(15) . . . yes
C23 Mn5 C24 37.44(14) . . . yes
C23 Mn5 C25 63.07(14) . . . yes
C24 Mn5 C25 37.65(13) . . . yes
P5 Mn6 P6 103.80(4) . . . yes
P5 Mn6 P7 103.56(4) . . . yes
P5 Mn6 C26 112.40(11) . . . yes
P5 Mn6 C27 83.57(11) . . . yes
P5 Mn6 C28 91.30(11) . . . yes
P5 Mn6 C29 127.74(11) . . . yes
P5 Mn6 C30 146.76(11) . . . yes
P6 Mn6 P7 103.13(4) . . . yes
P6 Mn6 C26 84.53(11) . . . yes
P6 Mn6 C27 114.54(13) . . . yes
P6 Mn6 C28 147.67(12) . . . yes
P6 Mn6 C29 125.86(11) . . . yes
P6 Mn6 C30 90.17(11) . . . yes
P7 Mn6 C26 140.31(12) . . . yes
P7 Mn6 C27 138.87(13) . . . yes
P7 Mn6 C28 100.77(13) . . . yes
P7 Mn6 C29 81.92(12) . . . yes
P7 Mn6 C30 102.33(12) . . . yes
C26 Mn6 C27 37.21(15) . . . yes
C26 Mn6 C28 63.22(16) . . . yes
C26 Mn6 C29 63.15(17) . . . yes
C26 Mn6 C30 38.14(16) . . . yes
C27 Mn6 C28 38.13(18) . . . yes
C27 Mn6 C29 63.17(16) . . . yes
C27 Mn6 C30 63.19(15) . . . yes
C28 Mn6 C29 37.87(15) . . . yes
C28 Mn6 C30 63.51(14) . . . yes
C29 Mn6 C30 37.76(16) . . . yes
P5 Mn7 P7 103.21(4) . . . yes
P5 Mn7 P8 102.97(4) . . . yes
P5 Mn7 C31 141.28(10) . . . yes
P5 Mn7 C32 103.52(11) . . . yes
P5 Mn7 C33 82.63(11) . . . yes
P5 Mn7 C34 100.73(11) . . . yes
P5 Mn7 C35 138.62(10) . . . yes
P7 Mn7 P8 102.85(4) . . . yes
P7 Mn7 C31 111.98(11) . . . yes
P7 Mn7 C32 146.43(12) . . . yes
P7 Mn7 C33 128.76(11) . . . yes
P7 Mn7 C34 92.24(10) . . . yes
P7 Mn7 C35 83.49(10) . . . yes
P8 Mn7 C31 84.88(11) . . . yes
P8 Mn7 C32 90.53(10) . . . yes
P8 Mn7 C33 125.72(10) . . . yes
P8 Mn7 C34 148.00(11) . . . yes
P8 Mn7 C35 115.41(10) . . . yes
C31 Mn7 C32 37.93(14) . . . yes
C31 Mn7 C33 63.08(14) . . . yes
C31 Mn7 C34 63.24(14) . . . yes
C31 Mn7 C35 37.58(14) . . . yes
C32 Mn7 C33 37.46(14) . . . yes
C32 Mn7 C34 63.05(14) . . . yes
C32 Mn7 C35 63.00(15) . . . yes
C33 Mn7 C34 37.75(15) . . . yes
C33 Mn7 C35 63.03(15) . . . yes
C34 Mn7 C35 37.90(14) . . . yes
P6 Mn8 P7 103.17(4) . . . yes
P6 Mn8 P8 103.41(4) . . . yes
P6 Mn8 C36 103.60(11) . . . yes
P6 Mn8 C37 141.09(11) . . . yes
P6 Mn8 C38 136.52(10) . . . yes
P6 Mn8 C39 98.33(12) . . . yes
P6 Mn8 C40 81.53(11) . . . yes
P7 Mn8 P8 103.22(4) . . . yes
P7 Mn8 C36 146.25(11) . . . yes
P7 Mn8 C37 111.32(11) . . . yes
P7 Mn8 C38 83.47(10) . . . yes
P7 Mn8 C39 93.05(11) . . . yes
P7 Mn8 C40 129.60(10) . . . yes
P8 Mn8 C36 90.14(10) . . . yes
P8 Mn8 C37 86.04(10) . . . yes
P8 Mn8 C38 116.98(10) . . . yes
P8 Mn8 C39 148.88(11) . . . yes
P8 Mn8 C40 124.78(10) . . . yes
C36 Mn8 C37 37.93(15) . . . yes
C36 Mn8 C38 62.93(14) . . . yes
C36 Mn8 C39 63.01(14) . . . yes
C36 Mn8 C40 37.40(13) . . . yes
C37 Mn8 C38 37.35(14) . . . yes
C37 Mn8 C39 63.22(14) . . . yes
C37 Mn8 C40 62.89(14) . . . yes
C38 Mn8 C39 38.19(15) . . . yes
C38 Mn8 C40 62.96(15) . . . yes
C39 Mn8 C40 37.55(15) . . . yes
Mn5 P5 Mn6 74.65(3) . . . yes
Mn5 P5 Mn7 75.09(4) . . . yes
Mn6 P5 Mn7 74.88(3) . . . yes
Mn5 P6 Mn6 74.64(3) . . . yes
Mn5 P6 Mn8 74.82(3) . . . yes
Mn6 P6 Mn8 74.89(3) . . . yes
Mn6 P7 Mn7 74.82(3) . . . yes
Mn6 P7 Mn8 74.93(4) . . . yes
Mn7 P7 Mn8 75.25(3) . . . yes
Mn5 P8 Mn7 75.17(4) . . . yes
Mn5 P8 Mn8 74.90(3) . . . yes
Mn7 P8 Mn8 75.09(3) . . . yes
Mn5 C21 C22 70.9(2) . . . yes
Mn5 C21 C25 70.7(2) . . . yes
Mn5 C21 H21 124.00 . . . no
C22 C21 C25 108.2(3) . . . no
C22 C21 H21 126.00 . . . no
C25 C21 H21 126.00 . . . no
Mn5 C22 C21 71.8(2) . . . yes
Mn5 C22 C23 70.9(2) . . . yes
Mn5 C22 H22 123.00 . . . no
C21 C22 C23 108.0(3) . . . no
C21 C22 H22 126.00 . . . no
C23 C22 H22 126.00 . . . no
Mn5 C23 C22 71.0(2) . . . yes
Mn5 C23 C24 71.6(2) . . . yes
Mn5 C23 H23 123.00 . . . no
C22 C23 C24 107.6(3) . . . no
C22 C23 H23 126.00 . . . no
C24 C23 H23 126.00 . . . no
Mn5 C24 C23 70.9(2) . . . yes
Mn5 C24 C25 70.9(2) . . . yes
Mn5 C24 H24 124.00 . . . no
C23 C24 C25 108.4(3) . . . no
C23 C24 H24 126.00 . . . no
C25 C24 H24 126.00 . . . no
Mn5 C25 C21 71.6(2) . . . yes
Mn5 C25 C24 71.5(2) . . . yes
Mn5 C25 H25 122.00 . . . no
C21 C25 C24 107.8(3) . . . no
C21 C25 H25 126.00 . . . no
C24 C25 H25 126.00 . . . no
Mn6 C26 C27 71.0(2) . . . yes
Mn6 C26 C30 70.1(2) . . . yes
Mn6 C26 H26 124.00 . . . no
C27 C26 C30 107.9(4) . . . no
C27 C26 H26 126.00 . . . no
C30 C26 H26 126.00 . . . no
Mn6 C27 C26 71.8(2) . . . yes
Mn6 C27 C28 70.6(2) . . . yes
Mn6 C27 H27 124.00 . . . no
C26 C27 C28 108.6(4) . . . no
C26 C27 H27 126.00 . . . no
C28 C27 H27 126.00 . . . no
Mn6 C28 C27 71.3(2) . . . yes
Mn6 C28 C29 71.4(2) . . . yes
Mn6 C28 H28 123.00 . . . no
C27 C28 C29 107.4(4) . . . no
C27 C28 H28 126.00 . . . no
C29 C28 H28 126.00 . . . no
Mn6 C29 C28 70.8(2) . . . yes
Mn6 C29 C30 70.8(2) . . . yes
Mn6 C29 H29 124.00 . . . no
C28 C29 C30 108.3(4) . . . no
C28 C29 H29 126.00 . . . no
C30 C29 H29 126.00 . . . no
Mn6 C30 C26 71.8(2) . . . yes
Mn6 C30 C29 71.5(2) . . . yes
Mn6 C30 H30 122.00 . . . no
C26 C30 C29 107.8(3) . . . no
C26 C30 H30 126.00 . . . no
C29 C30 H30 126.00 . . . no
Mn7 C31 C32 71.1(2) . . . yes
Mn7 C31 C35 71.1(2) . . . yes
Mn7 C31 H31 123.00 . . . no
C32 C31 C35 107.7(3) . . . no
C32 C31 H31 126.00 . . . no
C35 C31 H31 126.00 . . . no
Mn7 C32 C31 71.0(2) . . . yes
Mn7 C32 C33 71.9(2) . . . yes
Mn7 C32 H32 123.00 . . . no
C31 C32 C33 108.4(3) . . . no
C31 C32 H32 126.00 . . . no
C33 C32 H32 126.00 . . . no
Mn7 C33 C32 70.6(2) . . . yes
Mn7 C33 C34 70.7(2) . . . yes
Mn7 C33 H33 124.00 . . . no
C32 C33 C34 107.9(3) . . . no
C32 C33 H33 126.00 . . . no
C34 C33 H33 126.00 . . . no
Mn7 C34 C33 71.6(2) . . . yes
Mn7 C34 C35 70.7(2) . . . yes
Mn7 C34 H34 123.00 . . . no
C33 C34 C35 107.5(3) . . . no
C33 C34 H34 126.00 . . . no
C35 C34 H34 126.00 . . . no
Mn7 C35 C31 71.3(3) . . . yes
Mn7 C35 C34 71.4(3) . . . yes
Mn7 C35 H35 123.00 . . . no
C31 C35 C34 108.5(3) . . . no
C31 C35 H35 126.00 . . . no
C34 C35 H35 126.00 . . . no
Mn8 C36 C37 71.3(2) . . . yes
Mn8 C36 C40 72.0(2) . . . yes
Mn8 C36 H36 122.00 . . . no
C37 C36 C40 108.3(3) . . . no
C37 C36 H36 126.00 . . . no
C40 C36 H36 126.00 . . . no
Mn8 C37 C36 70.8(2) . . . yes
Mn8 C37 C38 71.4(2) . . . yes
Mn8 C37 H37 123.00 . . . no
C36 C37 C38 108.0(3) . . . no
C36 C37 H37 126.00 . . . no
C38 C37 H37 126.00 . . . no
Mn8 C38 C37 71.2(2) . . . yes
Mn8 C38 C39 70.7(2) . . . yes
Mn8 C38 H38 124.00 . . . no
C37 C38 C39 108.0(4) . . . no
C37 C38 H38 126.00 . . . no
C39 C38 H38 126.00 . . . no
Mn8 C39 C38 71.1(2) . . . yes
Mn8 C39 C40 71.9(2) . . . yes
Mn8 C39 H39 123.00 . . . no
C38 C39 C40 107.5(3) . . . no
C38 C39 H39 126.00 . . . no
C40 C39 H39 126.00 . . . no
Mn8 C40 C36 70.6(2) . . . yes
Mn8 C40 C39 70.6(2) . . . yes
Mn8 C40 H40 124.00 . . . no
C36 C40 C39 108.2(3) . . . no
C36 C40 H40 126.00 . . . no
C39 C40 H40 126.00 . . . no
Cl1 C42 Cl2 112.0(2) . . . yes
Cl1 C42 H42A 109.00 . . . no
Cl1 C42 H42B 109.00 . . . no
Cl2 C42 H42A 109.00 . . . no
Cl2 C42 H42B 109.00 . . . no
H42A C42 H42B 108.00 . . . no
Cl3 C41 Cl4 111.0(2) . . . yes
Cl3 C41 H41A 109.00 . . . no
Cl3 C41 H41B 109.00 . . . no
Cl4 C41 H41A 109.00 . . . no
Cl4 C41 H41B 109.00 . . . no
H41A C41 H41B 108.00 . . . no

loop_
_geom_bond_atom_site_label_1
_geom_bond_atom_site_label_2
_geom_bond_distance
_geom_bond_site_symmetry_1
_geom_bond_site_symmetry_2
_geom_bond_publ_flag
Mn1 P1 2.2384(9) . . yes
Mn1 P2 2.2248(10) . . yes
Mn1 P3 2.2340(11) . . yes
Mn1 C1 2.166(4) . . yes
Mn1 C2 2.180(4) . . yes
Mn1 C3 2.174(4) . . yes
Mn1 C4 2.189(4) . . yes
Mn1 C5 2.190(4) . . yes
Mn2 P1 2.2369(10) . . yes
Mn2 P2 2.2276(9) . . yes
Mn2 P4 2.2371(11) . . yes
Mn2 C6 2.176(4) . . yes
Mn2 C7 2.181(4) . . yes
Mn2 C8 2.180(4) . . yes
Mn2 C9 2.178(4) . . yes
Mn2 C10 2.182(4) . . yes
Mn3 P1 2.2423(11) . . yes
Mn3 P3 2.2370(9) . . yes
Mn3 P4 2.2246(11) . . yes
Mn3 C11 2.170(4) . . yes
Mn3 C12 2.182(4) . . yes
Mn3 C13 2.191(3) . . yes
Mn3 C14 2.180(4) . . yes
Mn3 C15 2.179(4) . . yes
Mn4 P2 2.2411(11) . . yes
Mn4 P3 2.2353(11) . . yes
Mn4 P4 2.2301(10) . . yes
Mn4 C16 2.170(3) . . yes
Mn4 C17 2.182(4) . . yes
Mn4 C18 2.178(4) . . yes
Mn4 C19 2.172(4) . . yes
Mn4 C20 2.183(4) . . yes
C1 C2 1.401(5) . . no
C1 C5 1.416(5) . . no
C1 H1 0.9300 . . no
C2 C3 1.418(6) . . no
C2 H2 0.9300 . . no
C3 C4 1.427(6) . . no
C3 H3 0.9300 . . no
C4 C5 1.408(5) . . no
C4 H4 0.9300 . . no
C5 H5 0.9300 . . no
C6 C7 1.424(6) . . no
C6 C10 1.404(5) . . no
C6 H6 0.9300 . . no
C7 C8 1.409(7) . . no
C7 H7 0.9300 . . no
C8 C9 1.425(5) . . no
C8 H8 0.9300 . . no
C9 C10 1.408(6) . . no
C9 H9 0.9300 . . no
C10 H10 0.9300 . . no
C11 C12 1.416(5) . . no
C11 C15 1.404(5) . . no
C11 H11 0.9300 . . no
C12 C13 1.407(6) . . no
C12 H12 0.9300 . . no
C13 C14 1.416(5) . . no
C13 H13 0.9300 . . no
C14 C15 1.413(6) . . no
C14 H14 0.9300 . . no
C15 H15 0.9300 . . no
C16 C17 1.408(5) . . no
C16 C20 1.407(6) . . no
C16 H16 0.9300 . . no
C17 C18 1.405(6) . . no
C17 H17 0.9300 . . no
C18 C19 1.418(6) . . no
C18 H18 0.9300 . . no
C19 C20 1.410(6) . . no
C19 H19 0.9300 . . no
C20 H20 0.9300 . . no
Mn5 P5 2.2390(10) . . yes
Mn5 P6 2.2391(9) . . yes
Mn5 P8 2.2347(11) . . yes
Mn5 C21 2.194(4) . . yes
Mn5 C22 2.183(4) . . yes
Mn5 C23 2.181(4) . . yes
Mn5 C24 2.190(4) . . yes
Mn5 C25 2.182(4) . . yes
Mn6 P5 2.2304(9) . . yes
Mn6 P6 2.2310(10) . . yes
Mn6 P7 2.2349(11) . . yes
Mn6 C26 2.191(4) . . yes
Mn6 C27 2.180(4) . . yes
Mn6 C28 2.171(4) . . yes
Mn6 C29 2.179(4) . . yes
Mn6 C30 2.169(4) . . yes
Mn7 P5 2.2387(11) . . yes
Mn7 P7 2.2373(9) . . yes
Mn7 P8 2.2391(11) . . yes
Mn7 C31 2.183(4) . . yes
Mn7 C32 2.185(4) . . yes
Mn7 C33 2.202(4) . . yes
Mn7 C34 2.190(4) . . yes
Mn7 C35 2.181(5) . . yes
Mn8 P6 2.2353(11) . . yes
Mn8 P7 2.2293(11) . . yes
Mn8 P8 2.2356(9) . . yes
Mn8 C36 2.182(4) . . yes
Mn8 C37 2.187(4) . . yes
Mn8 C38 2.190(4) . . yes
Mn8 C39 2.184(4) . . yes
Mn8 C40 2.201(3) . . yes
C21 C22 1.400(5) . . no
C21 C25 1.414(5) . . no
C21 H21 0.9300 . . no
C22 C23 1.425(5) . . no
C22 H22 0.9300 . . no
C23 C24 1.403(5) . . no
C23 H23 0.9300 . . no
C24 C25 1.411(5) . . no
C24 H24 0.9300 . . no
C25 H25 0.9300 . . no
C26 C27 1.394(6) . . no
C26 C30 1.425(6) . . no
C26 H26 0.9300 . . no
C27 C28 1.421(7) . . no
C27 H27 0.9300 . . no
C28 C29 1.411(6) . . no
C28 H28 0.9300 . . no
C29 C30 1.407(6) . . no
C29 H29 0.9300 . . no
C30 H30 0.9300 . . no
C31 C32 1.419(6) . . no
C31 C35 1.406(5) . . no
C31 H31 0.9300 . . no
C32 C33 1.409(5) . . no
C32 H32 0.9300 . . no
C33 C34 1.421(6) . . no
C33 H33 0.9300 . . no
C34 C35 1.419(5) . . no
C34 H34 0.9300 . . no
C35 H35 0.9300 . . no
C36 C37 1.420(6) . . no
C36 C40 1.405(5) . . no
C36 H36 0.9300 . . no
C37 C38 1.401(5) . . no
C37 H37 0.9300 . . no
C38 C39 1.431(6) . . no
C38 H38 0.9300 . . no
C39 C40 1.411(6) . . no
C39 H39 0.9300 . . no
C40 H40 0.9300 . . no
Cl1 C42 1.744(5) . . yes
Cl2 C42 1.746(5) . . yes
C42 H42A 0.9700 . . no
C42 H42B 0.9700 . . no
Cl3 C41 1.773(5) . . yes
Cl4 C41 1.777(4) . . yes
C41 H41A 0.9700 . . no
C41 H41B 0.9700 . . no

loop_
_geom_contact_atom_site_label_1
_geom_contact_atom_site_label_2
_geom_contact_distance
_geom_contact_site_symmetry_1
_geom_contact_site_symmetry_2
_geom_contact_publ_flag
P1 Mn4 3.8034(9) . . no
P1 P2 3.4696(11) . . no
P1 P3 3.5298(12) . . no
P1 P4 3.5219(12) . . no
P1 C1 3.375(4) . . no
P1 C2 2.887(4) . . no
P1 C3 3.452(4) . . no
P1 C6 3.458(4) . . no
P1 C9 3.418(4) . . no
P1 C10 2.931(4) . . no
P1 C12 3.516(4) . . no
P1 C13 2.903(4) . . no
P1 C14 3.318(4) . . no
P1 H2 2.7800 . . no
P1 H10 2.8300 . . no
P1 H13 2.8000 . . no
P2 Mn3 3.8043(10) . . no
P2 P1 3.4696(11) . . no
P2 P3 3.5241(13) . . no
P2 P4 3.5305(12) . . no
P2 C1 3.165(4) . . no
P2 C4 3.683(4) . . no
P2 C5 2.964(4) . . no
P2 C6 3.125(4) . . no
P2 C7 2.975(4) . . no
P2 C16 3.251(4) . . no
P2 C17 2.873(4) . . no
P2 C18 3.531(5) . . no
P2 H5 2.9200 . . no
P2 H6 3.1900 . . no
P2 H7 2.9400 . . no
P2 H17 2.7700 . . no
P2 H42B 2.9400 . 4_555 no
P3 Mn2 3.8106(11) . . no
P3 P1 3.5298(12) . . no
P3 P2 3.5241(13) . . no
P3 P4 3.4792(13) . . no
P3 C3 3.094(5) . . no
P3 C4 2.948(5) . . no
P3 C11 3.590(4) . . no
P3 C14 3.251(4) . . no
P3 C15 2.918(4) . . no
P3 C16 3.284(4) . . no
P3 C19 3.568(4) . . no
P3 C20 2.926(4) . . no
P3 Cl4 3.7403(13) . 4_545 no
P3 H3 3.1600 . . no
P3 H4 2.9000 . . no
P3 H15 2.8300 . . no
P3 H20 2.8400 . . no
P4 Mn1 3.8057(11) . . no
P4 P1 3.5219(12) . . no
P4 P2 3.5305(12) . . no
P4 P3 3.4792(13) . . no
P4 C7 3.647(5) . . no
P4 C8 2.895(4) . . no
P4 C9 3.132(4) . . no
P4 C11 2.994(4) . . no
P4 C12 3.067(4) . . no
P4 C18 3.055(4) . . no
P4 C19 3.037(4) . . no
P4 H8 2.8200 . . no
P4 H11 2.9700 . . no
P4 H12 3.1000 . . no
P4 H18 3.0700 . . no
P4 H19 3.0400 . . no
P4 H20 3.1100 . 6_556 no
C1 P1 3.375(4) . . no
C1 P2 3.165(4) . . no
C1 C3 2.274(5) . . no
C1 C4 2.285(6) . . no
C1 Cl2 3.509(4) . 4_555 no
C1 H2 2.0900 . . no
C1 H5 2.1000 . . no
C2 P1 2.887(4) . . no
C2 C4 2.303(5) . . no
C2 C5 2.291(5) . . no
C2 C36 3.399(6) . . no
C2 C40 3.354(6) . . no
C2 H1 2.0800 . . no
C2 H3 2.1000 . . no
C2 H21 3.0000 . . no
C2 H36 2.8900 . . no
C2 H40 2.7900 . . no
C3 Mn3 4.024(4) . . no
C3 P1 3.452(4) . . no
C3 P3 3.094(5) . . no
C3 C1 2.274(5) . . no
C3 C5 2.286(5) . . no
C3 Cl1 3.593(4) . 4_545 no
C3 H2 2.1000 . . no
C3 H4 2.1100 . . no
C3 H21 3.0200 . . no
C3 H40 2.9500 . . no
C4 P2 3.683(4) . . no
C4 P3 2.948(5) . . no
C4 C1 2.285(6) . . no
C4 C2 2.303(5) . . no
C4 Cl1 3.538(4) . 4_545 no
C4 H3 2.1100 . . no
C4 H5 2.0900 . . no
C5 P2 2.964(4) . . no
C5 C2 2.291(5) . . no
C5 C3 2.286(5) . . no
C5 Cl2 3.624(4) . 4_555 no
C5 H1 2.1000 . . no
C5 H4 2.1000 . . no
C6 P1 3.458(4) . . no
C6 P2 3.125(4) . . no
C6 C8 2.293(7) . . no
C6 C9 2.286(6) . . no
C6 Cl1 3.643(4) . 4_555 no
C6 H3 2.9200 . 1_565 no
C6 H7 2.1100 . . no
C6 H10 2.0900 . . no
C6 H26 3.0000 . 1_565 no
C7 P2 2.975(4) . . no
C7 P4 3.647(5) . . no
C7 C9 2.289(6) . . no
C7 C10 2.283(5) . . no
C7 H3 2.9800 . 1_565 no
C7 H6 2.1100 . . no
C7 H8 2.1000 . . no
C8 P4 2.895(4) . . no
C8 C6 2.293(7) . . no
C8 C10 2.288(6) . . no
C8 C14 3.537(5) . 1_565 no
C8 C15 3.496(5) . 1_565 no
C8 H7 2.1000 . . no
C8 H9 2.1100 . . no
C8 H14 3.0300 . 1_565 no
C8 H15 2.9400 . 1_565 no
C9 Mn3 4.023(4) . . no
C9 P1 3.418(4) . . no
C9 P4 3.132(4) . . no
C9 C6 2.286(6) . . no
C9 C7 2.289(6) . . no
C9 H8 2.1100 . . no
C9 H10 2.0900 . . no
C9 H14 3.0600 . 1_565 no
C10 P1 2.931(4) . . no
C10 C7 2.283(5) . . no
C10 C8 2.288(6) . . no
C10 C13 3.501(5) . 7_546 no
C10 H6 2.0900 . . no
C10 H9 2.1000 . . no
C10 H25 2.9700 . 1_565 no
C10 H26 3.0600 . 1_565 no
C11 P3 3.590(4) . . no
C11 P4 2.994(4) . . no
C11 C13 2.277(6) . . no
C11 C14 2.278(6) . . no
C11 H12 2.1100 . . no
C11 H15 2.0900 . . no
C12 P1 3.516(4) . . no
C12 P4 3.067(4) . . no
C12 C14 2.289(6) . . no
C12 C15 2.289(5) . . no
C12 H11 2.1000 . . no
C12 H13 2.0900 . . no
C13 P1 2.903(4) . . no
C13 C10 3.501(5) . 7_546 no
C13 C11 2.277(6) . . no
C13 C15 2.285(5) . . no
C13 H10 2.8600 . 7_546 no
C13 H12 2.0900 . . no
C13 H14 2.1000 . . no
C14 Mn1 4.031(4) . . no
C14 P1 3.318(4) . . no
C14 P3 3.251(4) . . no
C14 C8 3.537(5) . 1_545 no
C14 C11 2.278(6) . . no
C14 C12 2.289(6) . . no
C14 H13 2.1000 . . no
C14 H15 2.1000 . . no
C14 H25 3.0100 . 7_536 no
C15 P3 2.918(4) . . no
C15 C8 3.496(5) . 1_545 no
C15 C12 2.289(5) . . no
C15 C13 2.285(5) . . no
C15 C18 3.431(5) . 6_546 no
C15 C24 3.439(5) . 7_536 no
C15 C25 3.522(5) . 7_536 no
C15 H11 2.0900 . . no
C15 H14 2.1000 . . no
C15 H24 2.8900 . 7_536 no
C15 H25 3.0700 . 7_536 no
C16 Mn1 4.004(4) . . no
C16 P2 3.251(4) . . no
C16 P3 3.284(4) . . no
C16 C18 2.279(6) . . no
C16 C19 2.275(6) . . no
C16 C24 3.326(5) . 4_545 no
C16 H17 2.0900 . . no
C16 H20 2.0900 . . no
C16 H24 2.6300 . 4_545 no
C17 P2 2.873(4) . . no
C17 C19 2.278(6) . . no
C17 C20 2.281(5) . . no
C17 H16 2.0900 . . no
C17 H18 2.0900 . . no
C17 H24 2.9500 . 4_545 no
C18 Mn2 4.038(4) . . no
C18 P2 3.531(5) . . no
C18 P4 3.055(4) . . no
C18 C15 3.431(5) . 6_556 no
C18 C16 2.279(6) . . no
C18 C20 2.289(5) . . no
C18 H15 2.7400 . 6_556 no
C18 H17 2.0900 . . no
C18 H19 2.1000 . . no
C18 H20 3.0600 . 6_556 no
C19 P3 3.568(4) . . no
C19 P4 3.037(4) . . no
C19 C16 2.275(6) . . no
C19 C17 2.278(6) . . no
C19 H8 2.8600 . 6_546 no
C19 H15 2.9100 . 6_556 no
C19 H18 2.1100 . . no
C19 H18 2.9300 . 6_546 no
C19 H20 2.1000 . . no
C20 P3 2.926(4) . . no
C20 C17 2.281(5) . . no
C20 C18 2.289(5) . . no
C20 C24 3.544(5) . 4_545 no
C20 H8 3.0200 . 6_546 no
C20 H16 2.0900 . . no
C20 H18 2.8500 . 6_546 no
C20 H19 2.1000 . . no
C20 H24 2.8900 . 4_545 no
P5 Mn8 3.8143(10) . . no
P5 P6 3.5107(11) . . no
P5 P7 3.5080(12) . . no
P5 P8 3.5036(13) . . no
P5 C23 3.548(4) . . no
P5 C24 2.923(4) . . no
P5 C25 3.306(4) . . no
P5 C26 3.674(4) . . no
P5 C27 2.939(4) . . no
P5 C28 3.147(4) . . no
P5 C32 3.474(4) . . no
P5 C33 2.932(4) . . no
P5 C34 3.411(5) . . no
P5 H24 2.8300 . . no
P5 H27 2.8700 . . no
P5 H33 2.8400 . . no
P5 H41A 2.9900 . 1_545 no
P6 Mn7 3.8217(10) . . no
P6 P5 3.5107(11) . . no
P6 P7 3.4982(13) . . no
P6 P8 3.5089(12) . . no
P6 C21 2.916(4) . . no
P6 C22 3.574(4) . . no
P6 C25 3.254(4) . . no
P6 C26 2.974(4) . . no
P6 C30 3.116(4) . . no
P6 C36 3.471(4) . . no
P6 C39 3.344(4) . . no
P6 C40 2.897(4) . . no
P6 H6 3.1700 . 1_545 no
P6 H21 2.8300 . . no
P6 H26 2.9400 . . no
P6 H30 3.1800 . . no
P6 H40 2.8000 . . no
P7 Mn5 3.8086(11) . . no
P7 P5 3.5080(12) . . no
P7 P6 3.4982(13) . . no
P7 P8 3.4997(13) . . no
P7 C28 3.394(4) . . no
P7 C29 2.894(4) . . no
P7 C30 3.431(4) . . no
P7 C31 3.664(4) . . no
P7 C34 3.192(4) . . no
P7 C35 2.942(4) . . no
P7 C37 3.647(4) . . no
P7 C38 2.942(4) . . no
P7 C39 3.203(4) . . no
P7 H29 2.7900 . . no
P7 H35 2.8700 . . no
P7 H38 2.8700 . . no
P7 H42A 2.9700 . 3_646 no
P8 Mn6 3.8015(11) . . no
P8 P5 3.5036(13) . . no
P8 P6 3.5089(12) . . no
P8 P7 3.4997(13) . . no
P8 C22 3.053(4) . . no
P8 C23 3.079(4) . . no
P8 C28 3.680(4) . 1_565 no
P8 C31 2.984(4) . . no
P8 C32 3.143(4) . . no
P8 C36 3.127(3) . . no
P8 C37 3.018(4) . . no
P8 H22 3.0500 . . no
P8 H23 3.0900 . . no
P8 H31 2.9400 . . no
P8 H36 3.1700 . . no
P8 H37 2.9900 . . no
P8 H41B 2.9600 . . no
C21 P6 2.916(4) . . no
C21 C23 2.285(5) . . no
C21 C24 2.282(5) . . no
C21 H2 3.0100 . . no
C21 H22 2.0900 . . no
C21 H25 2.1000 . . no
C22 P6 3.574(4) . . no
C22 P8 3.053(4) . . no
C22 C24 2.283(5) . . no
C22 C25 2.280(5) . . no
C22 H2 3.0500 . . no
C22 H12 2.8900 . 7_546 no
C22 H21 2.0900 . . no
C22 H23 2.1100 . . no
C23 P5 3.548(4) . . no
C23 P8 3.079(4) . . no
C23 C21 2.285(5) . . no
C23 C25 2.283(5) . . no
C23 H22 2.1100 . . no
C23 H24 2.0900 . . no
C24 C15 3.439(5) . 7_536 no
C24 C16 3.326(5) . 4_544 no
C24 C20 3.544(5) . 4_544 no
C24 P5 2.923(4) . . no
C24 C21 2.282(5) . . no
C24 C22 2.283(5) . . no
C24 H23 2.0900 . . no
C24 H25 2.1000 . . no
C25 C15 3.522(5) . 7_536 no
C25 Mn6 4.040(4) . . no
C25 P5 3.306(4) . . no
C25 P6 3.254(4) . . no
C25 C22 2.280(5) . . no
C25 C23 2.283(5) . . no
C25 H9 3.0100 . 7_546 no
C25 H21 2.1000 . . no
C25 H24 2.0900 . . no
C26 P5 3.674(4) . . no
C26 P6 2.974(4) . . no
C26 C28 2.286(6) . . no
C26 C29 2.288(7) . . no
C26 H1 3.0800 . 1_545 no
C26 H27 2.0800 . . no
C26 H30 2.1100 . . no
C27 P5 2.939(4) . . no
C27 C29 2.283(6) . . no
C27 C30 2.279(5) . . no
C27 H22 3.0500 . 1_545 no
C27 H26 2.0800 . . no
C27 H28 2.1100 . . no
C28 Mn7 4.042(4) . . no
C28 P5 3.147(4) . . no
C28 P7 3.394(4) . . no
C28 P8 3.680(4) . 1_545 no
C28 C26 2.286(6) . . no
C28 C30 2.284(5) . . no
C28 C41 3.521(5) . 1_545 no
C28 H27 2.1000 . . no
C28 H29 2.1000 . . no
C29 P7 2.894(4) . . no
C29 C26 2.288(7) . . no
C29 C27 2.283(6) . . no
C29 C36 3.443(5) . 1_545 no
C29 C37 3.529(5) . 1_545 no
C29 Cl2 3.475(4) . 3_646 no
C29 H28 2.1000 . . no
C29 H30 2.1000 . . no
C29 H36 2.8900 . 1_545 no
C29 H37 3.0700 . 1_545 no
C30 P6 3.116(4) . . no
C30 P7 3.431(4) . . no
C30 C27 2.279(5) . . no
C30 C28 2.284(5) . . no
C30 Cl2 3.540(4) . 3_646 no
C30 H1 3.0500 . 1_545 no
C30 H26 2.1100 . . no
C30 H29 2.0900 . . no
C30 H36 2.9300 . 1_545 no
C31 P7 3.664(4) . . no
C31 P8 2.984(4) . . no
C31 C33 2.294(5) . . no
C31 C34 2.293(5) . . no
C31 C37 3.468(6) . 3_646 no
C31 H31 2.9400 . 3_646 no
C31 H32 2.1000 . . no
C31 H35 2.0900 . . no
C31 H37 2.7600 . 3_646 no
C32 P5 3.474(4) . . no
C32 P8 3.143(4) . . no
C32 C34 2.288(5) . . no
C32 C35 2.281(6) . . no
C32 H16 2.9300 . 4_544 no
C32 H31 2.1100 . . no
C32 H33 2.1000 . . no
C33 P5 2.932(4) . . no
C33 C31 2.294(5) . . no
C33 C35 2.291(6) . . no
C33 H16 3.0800 . 4_544 no
C33 H32 2.0900 . . no
C33 H34 2.1100 . . no
C34 P5 3.411(5) . . no
C34 P7 3.192(4) . . no
C34 C31 2.293(5) . . no
C34 C32 2.288(5) . . no
C34 H33 2.1100 . . no
C34 H35 2.1000 . . no
C35 P7 2.942(4) . . no
C35 C32 2.281(6) . . no
C35 C33 2.291(6) . . no
C35 H31 2.0900 . . no
C35 H31 2.9700 . 3_646 no
C35 H34 2.1100 . . no
C35 H37 2.7800 . 3_646 no
C36 C2 3.399(6) . . no
C36 P6 3.471(4) . . no
C36 P8 3.127(3) . . no
C36 C29 3.443(5) . 1_565 no
C36 C38 2.282(6) . . no
C36 C39 2.282(5) . . no
C36 H37 2.1100 . . no
C36 H40 2.0900 . . no
C37 P7 3.647(4) . . no
C37 P8 3.018(4) . . no
C37 C29 3.529(5) . 1_565 no
C37 C31 3.468(6) . 3_646 no
C37 C39 2.292(5) . . no
C37 C40 2.289(5) . . no
C37 H36 2.1000 . . no
C37 H38 2.0900 . . no
C38 P7 2.942(4) . . no
C38 C36 2.282(6) . . no
C38 C40 2.293(6) . . no
C38 H37 2.0900 . . no
C38 H39 2.1200 . . no
C39 P6 3.344(4) . . no
C39 P7 3.203(4) . . no
C39 C36 2.282(5) . . no
C39 C37 2.292(5) . . no
C39 Cl1 3.599(4) . 3_646 no
C39 H38 2.1200 . . no
C39 H40 2.1000 . . no
C40 C2 3.354(6) . . no
C40 P6 2.897(4) . . no
C40 C37 2.289(5) . . no
C40 C38 2.293(6) . . no
C40 H36 2.0900 . . no
C40 H39 2.1000 . . no
Cl1 C3 3.593(4) . 4_544 no
Cl1 C4 3.538(4) . 4_544 no
Cl1 C6 3.643(4) . 4_554 no
Cl1 C39 3.599(4) . 3_646 no
Cl1 H6 2.8900 . 4_554 no
Cl1 H39 3.0100 . 3_646 no
Cl1 H40 3.1500 . 4_544 no
Cl2 C1 3.509(4) . 4_554 no
Cl2 C5 3.624(4) . 4_554 no
Cl2 C29 3.475(4) . 3_646 no
Cl2 C30 3.540(4) . 3_646 no
Cl2 Cl2 3.525(2) . 2_655 no
Cl2 H1 2.9400 . 4_554 no
Cl2 H29 2.9000 . 3_646 no
Cl2 H30 3.0400 . 3_646 no
C42 Cl3 3.524(5) . . no
Cl3 C42 3.524(5) . . no
Cl3 H28 2.9300 . 1_565 no
Cl3 H34 3.0900 . 1_565 no
Cl3 H35 3.0600 . 3_646 no
Cl3 H38 3.1100 . 3_646 no
Cl3 H42A 2.9300 . . no
Cl4 P3 3.7403(13) . 4_544 no
Cl4 H4 3.0600 . 4_544 no
Cl4 H23 3.1100 . . no
C41 C28 3.521(5) . 1_565 no
C41 H28 2.8500 . 1_565 no
H1 C26 3.0800 . 1_565 no
H1 C30 3.0500 . 1_565 no
H1 Cl2 2.9400 . 4_555 no
H2 C21 3.0100 . . no
H2 C22 3.0500 . . no
H2 H21 2.5000 . . no
H2 H22 2.5900 . . no
H2 H36 2.5200 . . no
H3 C6 2.9200 . 1_545 no
H3 C7 2.9800 . 1_545 no
H3 H21 2.5300 . . no
H4 Cl4 3.0600 . 4_545 no
H6 P6 3.1700 . 1_565 no
H6 Cl1 2.8900 . 4_555 no
H6 H26 2.4800 . 1_565 no
H8 C19 2.8600 . 6_556 no
H8 C20 3.0200 . 6_556 no
H8 H15 2.4300 . 1_565 no
H9 C25 3.0100 . 7_546 no
H9 H13 2.5800 . 7_546 no
H10 C13 2.8600 . 7_546 no
H10 H25 2.3900 . 1_565 no
H12 C22 2.8900 . 7_546 no
H12 H22 2.6000 . 7_546 no
H13 H9 2.5800 . 7_546 no
H14 C8 3.0300 . 1_545 no
H14 C9 3.0600 . 1_545 no
H15 C8 2.9400 . 1_545 no
H15 C18 2.7400 . 6_546 no
H15 C19 2.9100 . 6_546 no
H15 H8 2.4300 . 1_545 no
H15 H24 2.4900 . 7_536 no
H16 C32 2.9300 . 4_545 no
H16 C33 3.0800 . 4_545 no
H16 H32 2.3600 . 4_545 no
H18 C19 2.9300 . 6_556 no
H18 C20 2.8500 . 6_556 no
H18 H19 2.5000 . 6_556 no
H18 H20 2.3400 . 6_556 no
H19 H18 2.5000 . 6_546 no
H20 P4 3.1100 . 6_546 no
H20 C18 3.0600 . 6_546 no
H20 H18 2.3400 . 6_546 no
H21 C2 3.0000 . . no
H21 C3 3.0200 . . no
H21 H2 2.5000 . . no
H21 H3 2.5300 . . no
H22 C27 3.0500 . 1_565 no
H22 H2 2.5900 . . no
H22 H12 2.6000 . 7_546 no
H23 Cl4 3.1100 . . no
H23 H41B 2.4700 . . no
H24 C15 2.8900 . 7_536 no
H24 C16 2.6300 . 4_544 no
H24 C17 2.9500 . 4_544 no
H24 C20 2.8900 . 4_544 no
H24 H15 2.4900 . 7_536 no
H25 C10 2.9700 . 1_545 no
H25 C14 3.0100 . 7_536 no
H25 C15 3.0700 . 7_536 no
H25 H10 2.3900 . 1_545 no
H26 C6 3.0000 . 1_545 no
H26 C10 3.0600 . 1_545 no
H26 H6 2.4800 . 1_545 no
H28 Cl3 2.9300 . 1_545 no
H28 C41 2.8500 . 1_545 no
H28 H41B 2.5300 . 1_545 no
H29 Cl2 2.9000 . 3_646 no
H30 Cl2 3.0400 . 3_646 no
H31 C31 2.9400 . 3_646 no
H31 C35 2.9700 . 3_646 no
H31 H31 2.4300 . 3_646 no
H31 H35 2.5000 . 3_646 no
H32 H16 2.3600 . 4_544 no
H34 Cl3 3.0900 . 1_545 no
H35 Cl3 3.0600 . 3_646 no
H35 H31 2.5000 . 3_646 no
H36 C2 2.8900 . . no
H36 C29 2.8900 . 1_565 no
H36 C30 2.9300 . 1_565 no
H36 H2 2.5200 . . no
H37 C29 3.0700 . 1_565 no
H37 C31 2.7600 . 3_646 no
H37 C35 2.7800 . 3_646 no
H38 Cl3 3.1100 . 3_646 no
H39 Cl1 3.0100 . 3_646 no
H40 C2 2.7900 . . no
H40 C3 2.9500 . . no
H40 Cl1 3.1500 . 4_545 no
H42A P7 2.9700 . 3_646 no
H42A Cl3 2.9300 . . no
H42B P2 2.9400 . 4_554 no
H41A P5 2.9900 . 1_565 no
H41B P8 2.9600 . . no
H41B H23 2.4700 . . no
H41B H28 2.5300 . 1_565 no

loop_
_geom_torsion_atom_site_label_1
_geom_torsion_atom_site_label_2
_geom_torsion_atom_site_label_3
_geom_torsion_atom_site_label_4
_geom_torsion
_geom_torsion_site_symmetry_1
_geom_torsion_site_symmetry_2
_geom_torsion_site_symmetry_3
_geom_torsion_site_symmetry_4
_geom_torsion_publ_flag
Mn1 C1 C2 C3 -61.5(3) . . . . no
Mn1 C1 C5 C4 61.5(3) . . . . no
Mn1 C2 C3 C4 -62.3(3) . . . . no
Mn1 C3 C4 C5 -62.0(3) . . . . no
Mn1 C4 C5 C1 -60.8(3) . . . . no
Mn2 C6 C7 C8 -61.7(3) . . . . no
Mn2 C6 C10 C9 61.2(3) . . . . no
Mn2 C7 C8 C9 -61.7(3) . . . . no
Mn2 C8 C9 C10 -62.3(3) . . . . no
Mn2 C9 C10 C6 -61.2(3) . . . . no
Mn3 C11 C12 C13 62.4(3) . . . . no
Mn3 C11 C15 C14 -61.8(3) . . . . no
Mn3 C12 C13 C14 61.1(3) . . . . no
Mn3 C13 C14 C15 62.2(3) . . . . no
Mn3 C14 C15 C11 61.6(3) . . . . no
Mn4 C16 C17 C18 61.5(3) . . . . no
Mn4 C16 C20 C19 -61.3(3) . . . . no
Mn4 C17 C18 C19 61.8(3) . . . . no
Mn4 C18 C19 C20 62.4(3) . . . . no
Mn4 C19 C20 C16 61.3(3) . . . . no
P1 Mn1 P2 Mn2 17.09(4) . . . . no
P1 Mn1 P2 Mn4 94.21(4) . . . . no
P1 Mn1 P3 Mn3 -14.08(4) . . . . no
P1 Mn1 P3 Mn4 -92.55(4) . . . . no
P1 Mn1 C1 C2 -61.8(2) . . . . no
P1 Mn1 C1 C5 -179.5(2) . . . . no
P1 Mn1 C2 C1 118.7(2) . . . . no
P1 Mn1 C2 C3 -123.8(2) . . . . no
P1 Mn1 C3 C2 57.5(2) . . . . no
P1 Mn1 C3 C4 174.9(2) . . . . no
P1 Mn1 C4 C3 -7.9(3) . . . . no
P1 Mn1 C4 C5 109.3(2) . . . . no
P1 Mn1 C5 C1 0.8(3) . . . . no
P1 Mn1 C5 C4 -117.3(2) . . . . no
P1 Mn2 P2 Mn1 -17.10(4) . . . . no
P1 Mn2 P2 Mn4 -94.42(4) . . . . no
P1 Mn2 P4 Mn3 14.18(3) . . . . no
P1 Mn2 P4 Mn4 92.99(4) . . . . no
P1 Mn2 C6 C7 176.4(2) . . . . no
P1 Mn2 C6 C10 59.5(2) . . . . no
P1 Mn2 C7 C6 -5.6(3) . . . . no
P1 Mn2 C7 C8 112.3(3) . . . . no
P1 Mn2 C8 C7 -116.6(2) . . . . no
P1 Mn2 C8 C9 0.8(4) . . . . no
P1 Mn2 C9 C8 -179.5(2) . . . . no
P1 Mn2 C9 C10 -62.4(2) . . . . no
P1 Mn2 C10 C6 -122.4(2) . . . . no
P1 Mn2 C10 C9 119.0(2) . . . . no
P1 Mn3 P3 Mn1 14.04(4) . . . . no
P1 Mn3 P3 Mn4 91.40(4) . . . . no
P1 Mn3 P4 Mn2 -14.16(3) . . . . no
P1 Mn3 P4 Mn4 -91.33(4) . . . . no
P1 Mn3 C11 C12 -15.4(3) . . . . no
P1 Mn3 C11 C15 102.3(2) . . . . no
P1 Mn3 C12 C11 170.3(2) . . . . no
P1 Mn3 C12 C13 53.3(2) . . . . no
P1 Mn3 C13 C12 -128.6(2) . . . . no
P1 Mn3 C13 C14 113.2(2) . . . . no
P1 Mn3 C14 C13 -66.5(2) . . . . no
P1 Mn3 C14 C15 176.4(2) . . . . no
P1 Mn3 C15 C11 -122.7(2) . . . . no
P1 Mn3 C15 C14 -5.0(3) . . . . no
P2 Mn1 P1 Mn2 -17.06(4) . . . . no
P2 Mn1 P1 Mn3 -94.43(4) . . . . no
P2 Mn1 P3 Mn3 92.63(4) . . . . no
P2 Mn1 P3 Mn4 14.16(4) . . . . no
P2 Mn1 C1 C2 -164.5(2) . . . . no
P2 Mn1 C1 C5 77.9(2) . . . . no
P2 Mn1 C2 C1 19.9(3) . . . . no
P2 Mn1 C2 C3 137.4(2) . . . . no
P2 Mn1 C3 C2 -81.9(3) . . . . no
P2 Mn1 C3 C4 35.5(4) . . . . no
P2 Mn1 C4 C3 -160.2(2) . . . . no
P2 Mn1 C4 C5 -42.9(2) . . . . no
P2 Mn1 C5 C1 -101.0(2) . . . . no
P2 Mn1 C5 C4 141.0(2) . . . . no
P2 Mn2 P1 Mn1 17.03(4) . . . . no
P2 Mn2 P1 Mn3 94.35(4) . . . . no
P2 Mn2 P4 Mn3 -92.38(4) . . . . no
P2 Mn2 P4 Mn4 -13.57(4) . . . . no
P2 Mn2 C6 C7 -81.2(2) . . . . no
P2 Mn2 C6 C10 161.9(2) . . . . no
P2 Mn2 C7 C6 97.2(2) . . . . no
P2 Mn2 C7 C8 -144.9(2) . . . . no
P2 Mn2 C8 C7 39.3(3) . . . . no
P2 Mn2 C8 C9 156.7(2) . . . . no
P2 Mn2 C9 C8 -42.7(4) . . . . no
P2 Mn2 C9 C10 74.4(3) . . . . no
P2 Mn2 C10 C6 -22.5(3) . . . . no
P2 Mn2 C10 C9 -141.16(19) . . . . no
P2 Mn4 P3 Mn1 -14.02(3) . . . . no
P2 Mn4 P3 Mn3 -91.60(4) . . . . no
P2 Mn4 P4 Mn2 13.48(4) . . . . no
P2 Mn4 P4 Mn3 91.20(4) . . . . no
P2 Mn4 C16 C17 68.5(2) . . . . no
P2 Mn4 C16 C20 -174.2(2) . . . . no
P2 Mn4 C17 C16 -110.3(2) . . . . no
P2 Mn4 C17 C18 131.7(2) . . . . no
P2 Mn4 C18 C17 -50.2(2) . . . . no
P2 Mn4 C18 C19 -167.34(19) . . . . no
P2 Mn4 C19 C18 20.4(3) . . . . no
P2 Mn4 C19 C20 -97.0(2) . . . . no
P2 Mn4 C20 C16 7.8(3) . . . . no
P2 Mn4 C20 C19 125.5(2) . . . . no
P3 Mn1 P1 Mn2 91.44(4) . . . . no
P3 Mn1 P1 Mn3 14.06(4) . . . . no
P3 Mn1 P2 Mn2 -91.24(4) . . . . no
P3 Mn1 P2 Mn4 -14.12(4) . . . . no
P3 Mn1 C1 C2 74.6(3) . . . . no
P3 Mn1 C1 C5 -43.1(3) . . . . no
P3 Mn1 C2 C1 -139.78(19) . . . . no
P3 Mn1 C2 C3 -22.3(3) . . . . no
P3 Mn1 C3 C2 161.9(2) . . . . no
P3 Mn1 C3 C4 -80.7(2) . . . . no
P3 Mn1 C4 C3 96.8(2) . . . . no
P3 Mn1 C4 C5 -145.9(2) . . . . no
P3 Mn1 C5 C1 155.70(19) . . . . no
P3 Mn1 C5 C4 37.7(2) . . . . no
P3 Mn3 P1 Mn1 -14.03(4) . . . . no
P3 Mn3 P1 Mn2 -92.81(4) . . . . no
P3 Mn3 P4 Mn2 93.96(4) . . . . no
P3 Mn3 P4 Mn4 16.79(4) . . . . no
P3 Mn3 C11 C12 -165.83(19) . . . . no
P3 Mn3 C11 C15 -48.1(2) . . . . no
P3 Mn3 C12 C11 24.0(3) . . . . no
P3 Mn3 C12 C13 -93.1(3) . . . . no
P3 Mn3 C13 C12 129.9(2) . . . . no
P3 Mn3 C13 C14 11.7(3) . . . . no
P3 Mn3 C14 C13 -171.3(2) . . . . no
P3 Mn3 C14 C15 71.6(2) . . . . no
P3 Mn3 C15 C11 134.8(2) . . . . no
P3 Mn3 C15 C14 -107.6(2) . . . . no
P3 Mn4 P2 Mn1 14.07(3) . . . . no
P3 Mn4 P2 Mn2 93.35(4) . . . . no
P3 Mn4 P4 Mn2 -94.52(4) . . . . no
P3 Mn4 P4 Mn3 -16.79(4) . . . . no
P3 Mn4 C16 C17 173.0(2) . . . . no
P3 Mn4 C16 C20 -69.7(2) . . . . no
P3 Mn4 C17 C16 -9.6(3) . . . . no
P3 Mn4 C17 C18 -127.7(2) . . . . no
P3 Mn4 C18 C17 97.2(3) . . . . no
P3 Mn4 C18 C19 -20.0(3) . . . . no
P3 Mn4 C19 C18 168.07(19) . . . . no
P3 Mn4 C19 C20 50.7(2) . . . . no
P3 Mn4 C20 C16 110.1(2) . . . . no
P3 Mn4 C20 C19 -132.2(2) . . . . no
P4 Mn2 P1 Mn1 -91.41(4) . . . . no
P4 Mn2 P1 Mn3 -14.09(3) . . . . no
P4 Mn2 P2 Mn1 90.83(4) . . . . no
P4 Mn2 P2 Mn4 13.51(4) . . . . no
P4 Mn2 C6 C7 35.7(3) . . . . no
P4 Mn2 C6 C10 -81.2(3) . . . . no
P4 Mn2 C7 C6 -159.2(2) . . . . no
P4 Mn2 C7 C8 -41.3(3) . . . . no
P4 Mn2 C8 C7 141.6(2) . . . . no
P4 Mn2 C8 C9 -101.1(2) . . . . no
P4 Mn2 C9 C8 76.3(2) . . . . no
P4 Mn2 C9 C10 -166.6(2) . . . . no
P4 Mn2 C10 C6 135.5(2) . . . . no
P4 Mn2 C10 C9 16.9(3) . . . . no
P4 Mn3 P1 Mn1 92.97(4) . . . . no
P4 Mn3 P1 Mn2 14.19(3) . . . . no
P4 Mn3 P3 Mn1 -94.14(4) . . . . no
P4 Mn3 P3 Mn4 -16.78(4) . . . . no
P4 Mn3 C11 C12 92.4(2) . . . . no
P4 Mn3 C11 C15 -149.9(2) . . . . no
P4 Mn3 C12 C11 -85.6(2) . . . . no
P4 Mn3 C12 C13 157.4(2) . . . . no
P4 Mn3 C13 C12 -27.1(3) . . . . no
P4 Mn3 C13 C14 -145.3(2) . . . . no
P4 Mn3 C14 C13 65.5(3) . . . . no
P4 Mn3 C14 C15 -51.5(3) . . . . no
P4 Mn3 C15 C11 34.5(2) . . . . no
P4 Mn3 C15 C14 152.13(19) . . . . no
P4 Mn4 P2 Mn1 -92.81(4) . . . . no
P4 Mn4 P2 Mn2 -13.54(4) . . . . no
P4 Mn4 P3 Mn1 94.31(4) . . . . no
P4 Mn4 P3 Mn3 16.73(4) . . . . no
P4 Mn4 C16 C17 -60.0(3) . . . . no
P4 Mn4 C16 C20 57.3(3) . . . . no
P4 Mn4 C17 C16 148.4(2) . . . . no
P4 Mn4 C17 C18 30.3(3) . . . . no
P4 Mn4 C18 C17 -154.4(2) . . . . no
P4 Mn4 C18 C19 88.4(2) . . . . no
P4 Mn4 C19 C18 -89.8(2) . . . . no
P4 Mn4 C19 C20 152.8(2) . . . . no
P4 Mn4 C20 C16 -149.7(2) . . . . no
P4 Mn4 C20 C19 -31.9(2) . . . . no
C1 Mn1 P1 Mn2 -111.54(10) . . . . no
C1 Mn1 P1 Mn3 171.08(10) . . . . no
C1 Mn1 P2 Mn2 117.83(10) . . . . no
C1 Mn1 P2 Mn4 -165.05(10) . . . . no
C1 Mn1 P3 Mn3 -149.61(18) . . . . no
C1 Mn1 P3 Mn4 131.93(19) . . . . no
C1 Mn1 C2 C3 117.5(3) . . . . no
C1 Mn1 C3 C2 -37.3(2) . . . . no
C1 Mn1 C3 C4 80.1(3) . . . . no
C1 Mn1 C4 C3 -79.8(3) . . . . no
C1 Mn1 C4 C5 37.4(2) . . . . no
C1 Mn1 C5 C4 -118.0(3) . . . . no
C1 C2 C3 Mn1 61.4(3) . . . . no
C1 C2 C3 C4 -0.9(5) . . . . no
C2 Mn1 P1 Mn2 -144.46(11) . . . . no
C2 Mn1 P1 Mn3 138.16(11) . . . . no
C2 Mn1 P2 Mn2 105.82(13) . . . . no
C2 Mn1 P2 Mn4 -177.06(13) . . . . no
C2 Mn1 P3 Mn3 -103.71(12) . . . . no
C2 Mn1 P3 Mn4 177.82(12) . . . . no
C2 Mn1 C1 C5 -117.7(3) . . . . no
C2 Mn1 C3 C4 117.4(3) . . . . no
C2 Mn1 C4 C3 -37.6(2) . . . . no
C2 Mn1 C4 C5 79.7(2) . . . . no
C2 Mn1 C5 C1 37.2(2) . . . . no
C2 Mn1 C5 C4 -80.8(2) . . . . no
C2 C1 C5 Mn1 -62.7(3) . . . . no
C2 C1 C5 C4 -1.2(5) . . . . no
C2 C3 C4 Mn1 62.2(3) . . . . no
C2 C3 C4 C5 0.2(5) . . . . no
C3 Mn1 P1 Mn2 -176.13(12) . . . . no
C3 Mn1 P1 Mn3 106.50(12) . . . . no
C3 Mn1 P2 Mn2 156.7(2) . . . . no
C3 Mn1 P2 Mn4 -126.2(2) . . . . no
C3 Mn1 P3 Mn3 -117.22(11) . . . . no
C3 Mn1 P3 Mn4 164.32(11) . . . . no
C3 Mn1 C1 C2 37.7(2) . . . . no
C3 Mn1 C1 C5 -80.0(2) . . . . no
C3 Mn1 C2 C1 -117.5(3) . . . . no
C3 Mn1 C4 C5 117.3(4) . . . . no
C3 Mn1 C5 C1 80.0(2) . . . . no
C3 Mn1 C5 C4 -38.0(2) . . . . no
C3 C4 C5 Mn1 61.4(3) . . . . no
C3 C4 C5 C1 0.6(5) . . . . no
C4 Mn1 P1 Mn2 -171.12(18) . . . . no
C4 Mn1 P1 Mn3 111.50(19) . . . . no
C4 Mn1 P2 Mn2 179.64(13) . . . . no
C4 Mn1 P2 Mn4 -103.25(13) . . . . no
C4 Mn1 P3 Mn3 -155.08(11) . . . . no
C4 Mn1 P3 Mn4 126.45(10) . . . . no
C4 Mn1 C1 C2 80.7(2) . . . . no
C4 Mn1 C1 C5 -37.0(2) . . . . no
C4 Mn1 C2 C1 -79.7(2) . . . . no
C4 Mn1 C2 C3 37.8(2) . . . . no
C4 Mn1 C3 C2 -117.4(3) . . . . no
C4 Mn1 C5 C1 118.0(3) . . . . no
C5 Mn1 P1 Mn2 -112.01(15) . . . . no
C5 Mn1 P1 Mn3 170.62(15) . . . . no
C5 Mn1 P2 Mn2 154.99(11) . . . . no
C5 Mn1 P2 Mn4 -127.89(10) . . . . no
C5 Mn1 P3 Mn3 -177.07(11) . . . . no
C5 Mn1 P3 Mn4 104.46(11) . . . . no
C5 Mn1 C1 C2 117.7(3) . . . . no
C5 Mn1 C2 C1 -37.6(2) . . . . no
C5 Mn1 C2 C3 79.9(2) . . . . no
C5 Mn1 C3 C2 -80.0(2) . . . . no
C5 Mn1 C3 C4 37.4(2) . . . . no
C5 Mn1 C4 C3 -117.3(4) . . . . no
C5 C1 C2 Mn1 62.8(3) . . . . no
C5 C1 C2 C3 1.3(5) . . . . no
C6 Mn2 P1 Mn1 110.33(11) . . . . no
C6 Mn2 P1 Mn3 -172.36(11) . . . . no
C6 Mn2 P2 Mn1 -120.70(11) . . . . no
C6 Mn2 P2 Mn4 161.98(11) . . . . no
C6 Mn2 P4 Mn3 154.75(18) . . . . no
C6 Mn2 P4 Mn4 -126.44(18) . . . . no
C6 Mn2 C7 C8 117.9(3) . . . . no
C6 Mn2 C8 C7 -37.6(2) . . . . no
C6 Mn2 C8 C9 79.8(3) . . . . no
C6 Mn2 C9 C8 -80.3(3) . . . . no
C6 Mn2 C9 C10 36.8(2) . . . . no
C6 Mn2 C10 C9 -118.6(3) . . . . no
C6 C7 C8 Mn2 61.4(3) . . . . no
C6 C7 C8 C9 -0.3(4) . . . . no
C7 Mn2 P1 Mn1 113.88(19) . . . . no
C7 Mn2 P1 Mn3 -168.81(19) . . . . no
C7 Mn2 P2 Mn1 -158.50(14) . . . . no
C7 Mn2 P2 Mn4 124.18(14) . . . . no
C7 Mn2 P4 Mn3 177.51(11) . . . . no
C7 Mn2 P4 Mn4 -103.68(11) . . . . no
C7 Mn2 C6 C10 -116.9(3) . . . . no
C7 Mn2 C8 C9 117.4(4) . . . . no
C7 Mn2 C9 C8 -37.4(3) . . . . no
C7 Mn2 C9 C10 79.7(3) . . . . no
C7 Mn2 C10 C6 38.2(3) . . . . no
C7 Mn2 C10 C9 -80.5(3) . . . . no
C7 C6 C10 Mn2 -62.3(3) . . . . no
C7 C6 C10 C9 -1.1(4) . . . . no
C7 C8 C9 Mn2 62.0(3) . . . . no
C7 C8 C9 C10 -0.3(4) . . . . no
C8 Mn2 P1 Mn1 174.8(2) . . . . no
C8 Mn2 P1 Mn3 -107.9(2) . . . . no
C8 Mn2 P2 Mn1 178.61(14) . . . . no
C8 Mn2 P2 Mn4 101.28(14) . . . . no
C8 Mn2 P4 Mn3 153.44(11) . . . . no
C8 Mn2 P4 Mn4 -127.75(11) . . . . no
C8 Mn2 C6 C7 37.2(2) . . . . no
C8 Mn2 C6 C10 -79.8(3) . . . . no
C8 Mn2 C7 C6 -117.9(3) . . . . no
C8 Mn2 C9 C10 117.1(3) . . . . no
C8 Mn2 C10 C6 80.6(3) . . . . no
C8 Mn2 C10 C9 -38.0(2) . . . . no
C8 C9 C10 Mn2 62.1(3) . . . . no
C8 C9 C10 C6 0.9(4) . . . . no
C9 Mn2 P1 Mn1 175.34(12) . . . . no
C9 Mn2 P1 Mn3 -107.34(12) . . . . no
C9 Mn2 P2 Mn1 -153.8(2) . . . . no
C9 Mn2 P2 Mn4 128.9(2) . . . . no
C9 Mn2 P4 Mn3 116.10(10) . . . . no
C9 Mn2 P4 Mn4 -165.09(10) . . . . no
C9 Mn2 C6 C7 80.0(3) . . . . no
C9 Mn2 C6 C10 -36.9(2) . . . . no
C9 Mn2 C7 C6 -80.0(2) . . . . no
C9 Mn2 C7 C8 37.9(2) . . . . no
C9 Mn2 C8 C7 -117.4(4) . . . . no
C9 Mn2 C10 C6 118.6(3) . . . . no
C10 Mn2 P1 Mn1 142.28(11) . . . . no
C10 Mn2 P1 Mn3 -140.40(11) . . . . no
C10 Mn2 P2 Mn1 -107.20(13) . . . . no
C10 Mn2 P2 Mn4 175.48(13) . . . . no
C10 Mn2 P4 Mn3 105.89(13) . . . . no
C10 Mn2 P4 Mn4 -175.31(13) . . . . no
C10 Mn2 C6 C7 116.9(3) . . . . no
C10 Mn2 C7 C6 -37.6(2) . . . . no
C10 Mn2 C7 C8 80.3(3) . . . . no
C10 Mn2 C8 C7 -79.8(3) . . . . no
C10 Mn2 C8 C9 37.5(2) . . . . no
C10 Mn2 C9 C8 -117.1(3) . . . . no
C10 C6 C7 Mn2 62.5(3) . . . . no
C10 C6 C7 C8 0.9(4) . . . . no
C11 Mn3 P1 Mn1 -165.25(17) . . . . no
C11 Mn3 P1 Mn2 115.97(17) . . . . no
C11 Mn3 P3 Mn1 175.95(11) . . . . no
C11 Mn3 P3 Mn4 -106.69(11) . . . . no
C11 Mn3 P4 Mn2 -157.40(10) . . . . no
C11 Mn3 P4 Mn4 125.43(10) . . . . no
C11 Mn3 C12 C13 -117.0(3) . . . . no
C11 Mn3 C13 C12 38.0(2) . . . . no
C11 Mn3 C13 C14 -80.3(3) . . . . no
C11 Mn3 C14 C13 79.7(3) . . . . no
C11 Mn3 C14 C15 -37.4(2) . . . . no
C11 Mn3 C15 C14 117.6(3) . . . . no
C11 C12 C13 Mn3 -61.8(3) . . . . no
C11 C12 C13 C14 -0.7(4) . . . . no
C12 Mn3 P1 Mn1 -175.03(11) . . . . no
C12 Mn3 P1 Mn2 106.19(11) . . . . no
C12 Mn3 P3 Mn1 160.6(2) . . . . no
C12 Mn3 P3 Mn4 -122.0(2) . . . . no
C12 Mn3 P4 Mn2 -119.43(11) . . . . no
C12 Mn3 P4 Mn4 163.40(11) . . . . no
C12 Mn3 C11 C15 117.7(3) . . . . no
C12 Mn3 C13 C14 -118.3(4) . . . . no
C12 Mn3 C14 C13 36.9(3) . . . . no
C12 Mn3 C14 C15 -80.1(2) . . . . no
C12 Mn3 C15 C11 -37.6(2) . . . . no
C12 Mn3 C15 C14 80.0(2) . . . . no
C12 C11 C15 Mn3 62.3(3) . . . . no
C12 C11 C15 C14 0.5(4) . . . . no
C12 C13 C14 Mn3 -61.2(3) . . . . no
C12 C13 C14 C15 1.0(4) . . . . no
C13 Mn3 P1 Mn1 -145.45(11) . . . . no
C13 Mn3 P1 Mn2 135.77(11) . . . . no
C13 Mn3 P3 Mn1 105.58(16) . . . . no
C13 Mn3 P3 Mn4 -177.06(16) . . . . no
C13 Mn3 P4 Mn2 -103.32(14) . . . . no
C13 Mn3 P4 Mn4 179.51(13) . . . . no
C13 Mn3 C11 C12 -37.6(2) . . . . no
C13 Mn3 C11 C15 80.1(2) . . . . no
C13 Mn3 C12 C11 117.0(3) . . . . no
C13 Mn3 C14 C15 -117.1(4) . . . . no
C13 Mn3 C15 C11 -79.9(2) . . . . no
C13 Mn3 C15 C14 37.8(2) . . . . no
C13 C14 C15 Mn3 -62.5(3) . . . . no
C13 C14 C15 C11 -0.9(4) . . . . no
C14 Mn3 P1 Mn1 -110.82(11) . . . . no
C14 Mn3 P1 Mn2 170.40(11) . . . . no
C14 Mn3 P3 Mn1 112.73(12) . . . . no
C14 Mn3 P3 Mn4 -169.91(12) . . . . no
C14 Mn3 P4 Mn2 -144.8(2) . . . . no
C14 Mn3 P4 Mn4 138.1(2) . . . . no
C14 Mn3 C11 C12 -80.2(2) . . . . no
C14 Mn3 C11 C15 37.5(2) . . . . no
C14 Mn3 C12 C11 79.8(2) . . . . no
C14 Mn3 C12 C13 -37.2(2) . . . . no
C14 Mn3 C13 C12 118.3(4) . . . . no
C14 Mn3 C15 C11 -117.6(3) . . . . no
C15 Mn3 P1 Mn1 -107.71(14) . . . . no
C15 Mn3 P1 Mn2 173.51(14) . . . . no
C15 Mn3 P3 Mn1 148.64(11) . . . . no
C15 Mn3 P3 Mn4 -134.00(11) . . . . no
C15 Mn3 P4 Mn2 -177.71(11) . . . . no
C15 Mn3 P4 Mn4 105.12(11) . . . . no
C15 Mn3 C11 C12 -117.7(3) . . . . no
C15 Mn3 C12 C11 37.3(2) . . . . no
C15 Mn3 C12 C13 -79.7(2) . . . . no
C15 Mn3 C13 C12 80.5(2) . . . . no
C15 Mn3 C13 C14 -37.8(2) . . . . no
C15 Mn3 C14 C13 117.1(4) . . . . no
C15 C11 C12 Mn3 -62.3(3) . . . . no
C15 C11 C12 C13 0.1(4) . . . . no
C16 Mn4 P2 Mn1 111.91(11) . . . . no
C16 Mn4 P2 Mn2 -168.82(11) . . . . no
C16 Mn4 P3 Mn1 -110.71(12) . . . . no
C16 Mn4 P3 Mn3 171.70(12) . . . . no
C16 Mn4 P4 Mn2 139.8(2) . . . . no
C16 Mn4 P4 Mn3 -142.5(2) . . . . no
C16 Mn4 C17 C18 -118.1(4) . . . . no
C16 Mn4 C18 C17 37.2(2) . . . . no
C16 Mn4 C18 C19 -79.9(2) . . . . no
C16 Mn4 C19 C18 80.0(2) . . . . no
C16 Mn4 C19 C20 -37.3(2) . . . . no
C16 Mn4 C20 C19 117.7(3) . . . . no
C16 C17 C18 Mn4 -61.2(3) . . . . no
C16 C17 C18 C19 0.6(4) . . . . no
C17 Mn4 P2 Mn1 147.10(10) . . . . no
C17 Mn4 P2 Mn2 -133.62(11) . . . . no
C17 Mn4 P3 Mn1 -104.80(17) . . . . no
C17 Mn4 P3 Mn3 177.61(17) . . . . no
C17 Mn4 P4 Mn2 101.53(13) . . . . no
C17 Mn4 P4 Mn3 179.26(13) . . . . no
C17 Mn4 C16 C20 117.3(4) . . . . no
C17 Mn4 C18 C19 -117.2(3) . . . . no
C17 Mn4 C19 C18 37.5(2) . . . . no
C17 Mn4 C19 C20 -79.9(2) . . . . no
C17 Mn4 C20 C16 -37.6(2) . . . . no
C17 Mn4 C20 C19 80.1(2) . . . . no
C17 C16 C20 Mn4 62.6(3) . . . . no
C17 C16 C20 C19 1.3(4) . . . . no
C17 C18 C19 Mn4 -62.2(3) . . . . no
C17 C18 C19 C20 0.2(4) . . . . no
C18 Mn4 P2 Mn1 175.43(10) . . . . no
C18 Mn4 P2 Mn2 -105.29(10) . . . . no
C18 Mn4 P3 Mn1 -161.77(19) . . . . no
C18 Mn4 P3 Mn3 120.64(19) . . . . no
C18 Mn4 P4 Mn2 119.48(11) . . . . no
C18 Mn4 P4 Mn3 -162.79(12) . . . . no
C18 Mn4 C16 C17 -37.1(3) . . . . no
C18 Mn4 C16 C20 80.2(3) . . . . no
C18 Mn4 C17 C16 118.1(4) . . . . no
C18 Mn4 C19 C20 -117.4(3) . . . . no
C18 Mn4 C20 C16 -80.0(2) . . . . no
C18 Mn4 C20 C19 37.8(2) . . . . no
C18 C19 C20 Mn4 -62.2(3) . . . . no
C18 C19 C20 C16 -0.9(4) . . . . no
C19 Mn4 P2 Mn1 162.55(17) . . . . no
C19 Mn4 P2 Mn2 -118.18(17) . . . . no
C19 Mn4 P3 Mn1 -174.56(11) . . . . no
C19 Mn4 P3 Mn3 107.86(11) . . . . no
C19 Mn4 P4 Mn2 157.56(10) . . . . no
C19 Mn4 P4 Mn3 -124.72(10) . . . . no
C19 Mn4 C16 C17 -79.9(3) . . . . no
C19 Mn4 C16 C20 37.4(2) . . . . no
C19 Mn4 C17 C16 80.2(3) . . . . no
C19 Mn4 C17 C18 -37.9(2) . . . . no
C19 Mn4 C18 C17 117.2(3) . . . . no
C19 Mn4 C20 C16 -117.7(3) . . . . no
C20 Mn4 P2 Mn1 107.14(14) . . . . no
C20 Mn4 P2 Mn2 -173.59(14) . . . . no
C20 Mn4 P3 Mn1 -146.02(11) . . . . no
C20 Mn4 P3 Mn3 136.40(11) . . . . no
C20 Mn4 P4 Mn2 176.49(12) . . . . no
C20 Mn4 P4 Mn3 -105.79(12) . . . . no
C20 Mn4 C16 C17 -117.3(4) . . . . no
C20 Mn4 C17 C16 37.6(3) . . . . no
C20 Mn4 C17 C18 -80.5(3) . . . . no
C20 Mn4 C18 C17 79.6(2) . . . . no
C20 Mn4 C18 C19 -37.5(2) . . . . no
C20 Mn4 C19 C18 117.4(3) . . . . no
C20 C16 C17 Mn4 -62.6(3) . . . . no
C20 C16 C17 C18 -1.2(4) . . . . no
Mn5 C21 C22 C23 62.0(3) . . . . no
Mn5 C21 C25 C24 -62.7(3) . . . . no
Mn5 C22 C23 C24 62.7(3) . . . . no
Mn5 C23 C24 C25 61.3(3) . . . . no
Mn5 C24 C25 C21 62.8(3) . . . . no
Mn6 C26 C27 C28 61.4(3) . . . . no
Mn6 C26 C30 C29 -62.8(3) . . . . no
Mn6 C27 C28 C29 62.6(3) . . . . no
Mn6 C28 C29 C30 61.1(3) . . . . no
Mn6 C29 C30 C26 63.0(3) . . . . no
Mn7 C31 C32 C33 -62.6(3) . . . . no
Mn7 C31 C35 C34 62.1(3) . . . . no
Mn7 C32 C33 C34 -61.2(3) . . . . no
Mn7 C33 C34 C35 -61.9(3) . . . . no
Mn7 C34 C35 C31 -62.0(3) . . . . no
Mn8 C36 C37 C38 -62.1(3) . . . . no
Mn8 C36 C40 C39 60.9(2) . . . . no
Mn8 C37 C38 C39 -61.5(3) . . . . no
Mn8 C38 C39 C40 -63.0(2) . . . . no
Mn8 C39 C40 C36 -60.8(2) . . . . no
P5 Mn5 P6 Mn6 14.60(4) . . . . no
P5 Mn5 P6 Mn8 92.74(4) . . . . no
P5 Mn5 P8 Mn7 -14.65(3) . . . . no
P5 Mn5 P8 Mn8 -92.86(4) . . . . no
P5 Mn5 C21 C22 -125.5(2) . . . . no
P5 Mn5 C21 C25 -7.3(3) . . . . no
P5 Mn5 C22 C21 99.0(2) . . . . no
P5 Mn5 C22 C23 -18.2(3) . . . . no
P5 Mn5 C23 C22 168.9(2) . . . . no
P5 Mn5 C23 C24 52.0(2) . . . . no
P5 Mn5 C24 C23 -130.4(2) . . . . no
P5 Mn5 C24 C25 111.3(2) . . . . no
P5 Mn5 C25 C21 174.76(19) . . . . no
P5 Mn5 C25 C24 -68.5(2) . . . . no
P5 Mn6 P6 Mn5 -14.69(4) . . . . no
P5 Mn6 P6 Mn8 -92.74(4) . . . . no
P5 Mn6 P7 Mn7 14.43(4) . . . . no
P5 Mn6 P7 Mn8 92.88(4) . . . . no
P5 Mn6 C26 C27 42.0(3) . . . . no
P5 Mn6 C26 C30 160.03(19) . . . . no
P5 Mn6 C27 C26 -141.5(3) . . . . no
P5 Mn6 C27 C28 100.4(2) . . . . no
P5 Mn6 C28 C27 -77.9(2) . . . . no
P5 Mn6 C28 C29 165.5(2) . . . . no
P5 Mn6 C29 C28 -18.4(3) . . . . no
P5 Mn6 C29 C30 -136.7(2) . . . . no
P5 Mn6 C30 C26 -35.2(3) . . . . no
P5 Mn6 C30 C29 81.6(3) . . . . no
P5 Mn7 P7 Mn6 -14.35(4) . . . . no
P5 Mn7 P7 Mn8 -92.40(4) . . . . no
P5 Mn7 P8 Mn5 14.64(3) . . . . no
P5 Mn7 P8 Mn8 92.62(4) . . . . no
P5 Mn7 C31 C32 6.9(3) . . . . no
P5 Mn7 C31 C35 -110.3(2) . . . . no
P5 Mn7 C32 C31 -175.6(2) . . . . no
P5 Mn7 C32 C33 -58.0(3) . . . . no
P5 Mn7 C33 C32 123.8(2) . . . . no
P5 Mn7 C33 C34 -118.3(2) . . . . no
P5 Mn7 C34 C33 62.7(2) . . . . no
P5 Mn7 C34 C35 179.69(19) . . . . no
P5 Mn7 C35 C31 117.4(2) . . . . no
P5 Mn7 C35 C34 -0.5(3) . . . . no
P6 Mn5 P5 Mn6 -14.60(4) . . . . no
P6 Mn5 P5 Mn7 -92.67(4) . . . . no
P6 Mn5 P8 Mn7 92.62(4) . . . . no
P6 Mn5 P8 Mn8 14.41(4) . . . . no
P6 Mn5 C21 C22 133.6(2) . . . . no
P6 Mn5 C21 C25 -108.3(2) . . . . no
P6 Mn5 C22 C21 -49.0(2) . . . . no
P6 Mn5 C22 C23 -166.2(2) . . . . no
P6 Mn5 C23 C22 22.9(3) . . . . no
P6 Mn5 C23 C24 -94.0(2) . . . . no
P6 Mn5 C24 C23 128.4(2) . . . . no
P6 Mn5 C24 C25 10.2(3) . . . . no
P6 Mn5 C25 C21 70.8(2) . . . . no
P6 Mn5 C25 C24 -172.5(2) . . . . no
P6 Mn6 P5 Mn5 14.69(4) . . . . no
P6 Mn6 P5 Mn7 93.03(4) . . . . no
P6 Mn6 P7 Mn7 -93.52(4) . . . . no
P6 Mn6 P7 Mn8 -15.06(3) . . . . no
P6 Mn6 C26 C27 144.7(3) . . . . no
P6 Mn6 C26 C30 -97.3(2) . . . . no
P6 Mn6 C27 C26 -39.2(3) . . . . no
P6 Mn6 C27 C28 -157.35(19) . . . . no
P6 Mn6 C28 C27 40.9(3) . . . . no
P6 Mn6 C28 C29 -75.7(3) . . . . no
P6 Mn6 C29 C28 140.3(2) . . . . no
P6 Mn6 C29 C30 22.0(3) . . . . no
P6 Mn6 C30 C26 80.9(2) . . . . no
P6 Mn6 C30 C29 -162.4(2) . . . . no
P6 Mn8 P7 Mn6 15.03(3) . . . . no
P6 Mn8 P7 Mn7 92.94(4) . . . . no
P6 Mn8 P8 Mn5 -14.44(4) . . . . no
P6 Mn8 P8 Mn7 -92.76(4) . . . . no
P6 Mn8 C36 C37 172.80(18) . . . . no
P6 Mn8 C36 C40 55.5(2) . . . . no
P6 Mn8 C37 C36 -11.2(3) . . . . no
P6 Mn8 C37 C38 106.3(2) . . . . no
P6 Mn8 C38 C37 -118.8(2) . . . . no
P6 Mn8 C38 C39 -1.1(3) . . . . no
P6 Mn8 C39 C38 179.2(2) . . . . no
P6 Mn8 C39 C40 -64.2(2) . . . . no
P6 Mn8 C40 C36 -125.9(2) . . . . no
P6 Mn8 C40 C39 115.7(2) . . . . no
P7 Mn6 P5 Mn5 -92.75(4) . . . . no
P7 Mn6 P5 Mn7 -14.42(4) . . . . no
P7 Mn6 P6 Mn5 93.07(4) . . . . no
P7 Mn6 P6 Mn8 15.02(3) . . . . no
P7 Mn6 C26 C27 -111.3(3) . . . . no
P7 Mn6 C26 C30 6.7(3) . . . . no
P7 Mn6 C27 C26 115.2(3) . . . . no
P7 Mn6 C27 C28 -2.9(3) . . . . no
P7 Mn6 C28 C27 178.1(2) . . . . no
P7 Mn6 C28 C29 61.5(3) . . . . no
P7 Mn6 C29 C28 -119.3(3) . . . . no
P7 Mn6 C29 C30 122.4(2) . . . . no
P7 Mn6 C30 C26 -175.6(2) . . . . no
P7 Mn6 C30 C29 -58.9(2) . . . . no
P7 Mn7 P5 Mn5 92.15(4) . . . . no
P7 Mn7 P5 Mn6 14.38(4) . . . . no
P7 Mn7 P8 Mn5 -92.40(4) . . . . no
P7 Mn7 P8 Mn8 -14.42(4) . . . . no
P7 Mn7 C31 C32 160.7(2) . . . . no
P7 Mn7 C31 C35 43.6(2) . . . . no
P7 Mn7 C32 C31 -33.6(3) . . . . no
P7 Mn7 C32 C33 84.0(3) . . . . no
P7 Mn7 C33 C32 -135.2(2) . . . . no
P7 Mn7 C33 C34 -17.2(3) . . . . no
P7 Mn7 C34 C33 166.6(2) . . . . no
P7 Mn7 C34 C35 -76.4(2) . . . . no
P7 Mn7 C35 C31 -140.0(2) . . . . no
P7 Mn7 C35 C34 102.2(2) . . . . no
P7 Mn8 P6 Mn5 -92.88(4) . . . . no
P7 Mn8 P6 Mn6 -15.07(3) . . . . no
P7 Mn8 P8 Mn5 92.82(4) . . . . no
P7 Mn8 P8 Mn7 14.50(4) . . . . no
P7 Mn8 C36 C37 31.2(3) . . . . no
P7 Mn8 C36 C40 -86.1(3) . . . . no
P7 Mn8 C37 C36 -162.01(18) . . . . no
P7 Mn8 C37 C38 -44.5(2) . . . . no
P7 Mn8 C38 C37 138.9(2) . . . . no
P7 Mn8 C38 C39 -103.4(2) . . . . no
P7 Mn8 C39 C38 75.4(2) . . . . no
P7 Mn8 C39 C40 -168.0(2) . . . . no
P7 Mn8 C40 C36 134.0(2) . . . . no
P7 Mn8 C40 C39 15.6(3) . . . . no
P8 Mn5 P5 Mn6 92.72(4) . . . . no
P8 Mn5 P5 Mn7 14.65(3) . . . . no
P8 Mn5 P6 Mn6 -92.56(4) . . . . no
P8 Mn5 P6 Mn8 -14.42(4) . . . . no
P8 Mn5 C21 C22 32.6(2) . . . . no
P8 Mn5 C21 C25 150.81(17) . . . . no
P8 Mn5 C22 C21 -152.1(2) . . . . no
P8 Mn5 C22 C23 90.6(2) . . . . no
P8 Mn5 C23 C22 -87.9(2) . . . . no
P8 Mn5 C23 C24 155.2(2) . . . . no
P8 Mn5 C24 C23 -29.6(3) . . . . no
P8 Mn5 C24 C25 -147.84(18) . . . . no
P8 Mn5 C25 C21 -55.3(3) . . . . no
P8 Mn5 C25 C24 61.5(3) . . . . no
P8 Mn7 P5 Mn5 -14.62(3) . . . . no
P8 Mn7 P5 Mn6 -92.39(4) . . . . no
P8 Mn7 P7 Mn6 92.50(4) . . . . no
P8 Mn7 P7 Mn8 14.45(4) . . . . no
P8 Mn7 C31 C32 -97.5(2) . . . . no
P8 Mn7 C31 C35 145.4(2) . . . . no
P8 Mn7 C32 C31 81.0(2) . . . . no
P8 Mn7 C32 C33 -161.4(2) . . . . no
P8 Mn7 C33 C32 23.1(3) . . . . no
P8 Mn7 C33 C34 141.03(19) . . . . no
P8 Mn7 C34 C33 -74.5(3) . . . . no
P8 Mn7 C34 C35 42.5(3) . . . . no
P8 Mn7 C35 C31 -38.8(2) . . . . no
P8 Mn7 C35 C34 -156.68(18) . . . . no
P8 Mn8 P6 Mn5 14.42(4) . . . . no
P8 Mn8 P6 Mn6 92.23(4) . . . . no
P8 Mn8 P7 Mn6 -92.40(4) . . . . no
P8 Mn8 P7 Mn7 -14.50(4) . . . . no
P8 Mn8 C36 C37 -83.37(19) . . . . no
P8 Mn8 C36 C40 159.4(2) . . . . no
P8 Mn8 C37 C36 95.33(19) . . . . no
P8 Mn8 C37 C38 -147.2(2) . . . . no
P8 Mn8 C38 C37 37.3(2) . . . . no
P8 Mn8 C38 C39 155.04(19) . . . . no
P8 Mn8 C39 C38 -46.7(3) . . . . no
P8 Mn8 C39 C40 69.9(3) . . . . no
P8 Mn8 C40 C36 -25.4(3) . . . . no
P8 Mn8 C40 C39 -143.79(19) . . . . no
C21 Mn5 P5 Mn6 -106.66(13) . . . . no
C21 Mn5 P5 Mn7 175.28(13) . . . . no
C21 Mn5 P6 Mn6 148.36(10) . . . . no
C21 Mn5 P6 Mn8 -133.51(10) . . . . no
C21 Mn5 P8 Mn7 -178.72(11) . . . . no
C21 Mn5 P8 Mn8 103.06(11) . . . . no
C21 Mn5 C22 C23 -117.3(3) . . . . no
C21 Mn5 C23 C22 37.2(2) . . . . no
C21 Mn5 C23 C24 -79.6(2) . . . . no
C21 Mn5 C24 C23 80.4(2) . . . . no
C21 Mn5 C24 C25 -37.9(2) . . . . no
C21 Mn5 C25 C24 116.8(3) . . . . no
C21 C22 C23 Mn5 -62.6(3) . . . . no
C21 C22 C23 C24 0.1(5) . . . . no
C22 Mn5 P5 Mn6 -163.38(19) . . . . no
C22 Mn5 P5 Mn7 118.56(19) . . . . no
C22 Mn5 P6 Mn6 175.83(11) . . . . no
C22 Mn5 P6 Mn8 -106.03(11) . . . . no
C22 Mn5 P8 Mn7 -159.62(11) . . . . no
C22 Mn5 P8 Mn8 122.17(11) . . . . no
C22 Mn5 C21 C25 118.2(3) . . . . no
C22 Mn5 C23 C24 -116.9(3) . . . . no
C22 Mn5 C24 C23 38.2(2) . . . . no
C22 Mn5 C24 C25 -80.0(2) . . . . no
C22 Mn5 C25 C21 -36.9(2) . . . . no
C22 Mn5 C25 C24 79.9(2) . . . . no
C22 C21 C25 Mn5 61.3(3) . . . . no
C22 C21 C25 C24 -1.4(5) . . . . no
C22 C23 C24 Mn5 -62.2(3) . . . . no
C22 C23 C24 C25 -0.9(5) . . . . no
C23 Mn5 P5 Mn6 -175.00(11) . . . . no
C23 Mn5 P5 Mn7 106.94(11) . . . . no
C23 Mn5 P6 Mn6 161.22(18) . . . . no
C23 Mn5 P6 Mn8 -120.64(18) . . . . no
C23 Mn5 P8 Mn7 -121.49(10) . . . . no
C23 Mn5 P8 Mn8 160.30(10) . . . . no
C23 Mn5 C21 C22 -38.0(2) . . . . no
C23 Mn5 C21 C25 80.1(2) . . . . no
C23 Mn5 C22 C21 117.3(3) . . . . no
C23 Mn5 C24 C25 -118.2(3) . . . . no
C23 Mn5 C25 C21 -79.9(2) . . . . no
C23 Mn5 C25 C24 36.9(2) . . . . no
C23 C24 C25 Mn5 -61.3(3) . . . . no
C23 C24 C25 C21 1.5(5) . . . . no
C24 Mn5 P5 Mn6 -146.10(10) . . . . no
C24 Mn5 P5 Mn7 135.84(10) . . . . no
C24 Mn5 P6 Mn6 106.51(14) . . . . no
C24 Mn5 P6 Mn8 -175.35(14) . . . . no
C24 Mn5 P8 Mn7 -104.00(12) . . . . no
C24 Mn5 P8 Mn8 177.78(12) . . . . no
C24 Mn5 C21 C22 -80.3(2) . . . . no
C24 Mn5 C21 C25 37.9(2) . . . . no
C24 Mn5 C22 C21 79.7(2) . . . . no
C24 Mn5 C22 C23 -37.5(2) . . . . no
C24 Mn5 C23 C22 116.9(3) . . . . no
C24 Mn5 C25 C21 -116.8(3) . . . . no
C25 Mn5 P5 Mn6 -111.14(10) . . . . no
C25 Mn5 P5 Mn7 170.80(10) . . . . no
C25 Mn5 P6 Mn6 112.72(10) . . . . no
C25 Mn5 P6 Mn8 -169.15(10) . . . . no
C25 Mn5 P8 Mn7 -143.25(19) . . . . no
C25 Mn5 P8 Mn8 138.53(19) . . . . no
C25 Mn5 C21 C22 -118.2(3) . . . . no
C25 Mn5 C22 C21 37.2(2) . . . . no
C25 Mn5 C22 C23 -80.0(2) . . . . no
C25 Mn5 C23 C22 79.7(2) . . . . no
C25 Mn5 C23 C24 -37.1(2) . . . . no
C25 Mn5 C24 C23 118.2(3) . . . . no
C25 C21 C22 Mn5 -61.2(3) . . . . no
C25 C21 C22 C23 0.9(5) . . . . no
C26 Mn6 P5 Mn5 104.40(13) . . . . no
C26 Mn6 P5 Mn7 -177.26(13) . . . . no
C26 Mn6 P6 Mn5 -126.45(12) . . . . no
C26 Mn6 P6 Mn8 155.50(11) . . . . no
C26 Mn6 P7 Mn7 169.15(17) . . . . no
C26 Mn6 P7 Mn8 -112.40(17) . . . . no
C26 Mn6 C27 C28 -118.1(3) . . . . no
C26 Mn6 C28 C27 36.7(2) . . . . no
C26 Mn6 C28 C29 -79.9(3) . . . . no
C26 Mn6 C29 C28 80.1(3) . . . . no
C26 Mn6 C29 C30 -38.2(2) . . . . no
C26 Mn6 C30 C29 116.8(3) . . . . no
C26 C27 C28 Mn6 -62.2(3) . . . . no
C26 C27 C28 C29 0.5(4) . . . . no
C27 Mn6 P5 Mn5 128.44(13) . . . . no
C27 Mn6 P5 Mn7 -153.23(13) . . . . no
C27 Mn6 P6 Mn5 -103.86(12) . . . . no
C27 Mn6 P6 Mn8 178.10(12) . . . . no
C27 Mn6 P7 Mn7 110.23(16) . . . . no
C27 Mn6 P7 Mn8 -171.32(16) . . . . no
C27 Mn6 C26 C30 118.0(4) . . . . no
C27 Mn6 C28 C29 -116.6(3) . . . . no
C27 Mn6 C29 C28 38.2(3) . . . . no
C27 Mn6 C29 C30 -80.1(3) . . . . no
C27 Mn6 C30 C26 -36.7(2) . . . . no
C27 Mn6 C30 C29 80.0(3) . . . . no
C27 C26 C30 Mn6 61.2(3) . . . . no
C27 C26 C30 C29 -1.6(4) . . . . no
C27 C28 C29 Mn6 -62.6(3) . . . . no
C27 C28 C29 C30 -1.4(4) . . . . no
C28 Mn6 P5 Mn5 165.84(13) . . . . no
C28 Mn6 P5 Mn7 -115.82(13) . . . . no
C28 Mn6 P6 Mn5 -130.3(2) . . . . no
C28 Mn6 P6 Mn8 151.7(2) . . . . no
C28 Mn6 P7 Mn7 108.42(11) . . . . no
C28 Mn6 P7 Mn8 -173.13(11) . . . . no
C28 Mn6 C26 C27 -37.6(3) . . . . no
C28 Mn6 C26 C30 80.4(3) . . . . no
C28 Mn6 C27 C26 118.1(3) . . . . no
C28 Mn6 C29 C30 -118.3(4) . . . . no
C28 Mn6 C30 C26 -79.6(3) . . . . no
C28 Mn6 C30 C29 37.2(2) . . . . no
C28 C29 C30 Mn6 -61.1(3) . . . . no
C28 C29 C30 C26 1.9(4) . . . . no
C29 Mn6 P5 Mn5 177.03(15) . . . . no
C29 Mn6 P5 Mn7 -104.64(15) . . . . no
C29 Mn6 P6 Mn5 -177.47(14) . . . . no
C29 Mn6 P6 Mn8 104.49(14) . . . . no
C29 Mn6 P7 Mn7 141.42(11) . . . . no
C29 Mn6 P7 Mn8 -140.13(11) . . . . no
C29 Mn6 C26 C27 -80.2(3) . . . . no
C29 Mn6 C26 C30 37.8(2) . . . . no
C29 Mn6 C27 C26 80.2(3) . . . . no
C29 Mn6 C27 C28 -38.0(2) . . . . no
C29 Mn6 C28 C27 116.6(3) . . . . no
C29 Mn6 C30 C26 -116.8(3) . . . . no
C30 Mn6 P5 Mn5 127.0(2) . . . . no
C30 Mn6 P5 Mn7 -154.6(2) . . . . no
C30 Mn6 P6 Mn5 -164.23(12) . . . . no
C30 Mn6 P6 Mn8 117.73(11) . . . . no
C30 Mn6 P7 Mn7 173.38(11) . . . . no
C30 Mn6 P7 Mn8 -108.16(11) . . . . no
C30 Mn6 C26 C27 -118.0(4) . . . . no
C30 Mn6 C27 C26 37.7(3) . . . . no
C30 Mn6 C27 C28 -80.5(2) . . . . no
C30 Mn6 C28 C27 79.6(3) . . . . no
C30 Mn6 C28 C29 -37.1(3) . . . . no
C30 Mn6 C29 C28 118.3(4) . . . . no
C30 C26 C27 Mn6 -60.7(3) . . . . no
C30 C26 C27 C28 0.7(4) . . . . no
C31 Mn7 P5 Mn5 -112.71(18) . . . . no
C31 Mn7 P5 Mn6 169.52(17) . . . . no
C31 Mn7 P7 Mn6 -177.88(11) . . . . no
C31 Mn7 P7 Mn8 104.07(11) . . . . no
C31 Mn7 P8 Mn5 156.20(10) . . . . no
C31 Mn7 P8 Mn8 -125.83(10) . . . . no
C31 Mn7 C32 C33 117.6(4) . . . . no
C31 Mn7 C33 C32 -37.7(2) . . . . no
C31 Mn7 C33 C34 80.3(3) . . . . no
C31 Mn7 C34 C33 -79.8(2) . . . . no
C31 Mn7 C34 C35 37.1(2) . . . . no
C31 Mn7 C35 C34 -117.9(3) . . . . no
C31 C32 C33 Mn7 62.0(3) . . . . no
C31 C32 C33 C34 0.8(5) . . . . no
C32 Mn7 P5 Mn5 -108.35(11) . . . . no
C32 Mn7 P5 Mn6 173.88(11) . . . . no
C32 Mn7 P7 Mn6 -156.34(18) . . . . no
C32 Mn7 P7 Mn8 125.61(18) . . . . no
C32 Mn7 P8 Mn5 118.65(11) . . . . no
C32 Mn7 P8 Mn8 -163.38(12) . . . . no
C32 Mn7 C31 C35 -117.2(3) . . . . no
C32 Mn7 C33 C34 117.9(4) . . . . no
C32 Mn7 C34 C33 -37.1(2) . . . . no
C32 Mn7 C34 C35 79.9(2) . . . . no
C32 Mn7 C35 C31 37.9(2) . . . . no
C32 Mn7 C35 C34 -80.0(2) . . . . no
C32 C31 C35 Mn7 -62.1(3) . . . . no
C32 C31 C35 C34 0.0(5) . . . . no
C32 C33 C34 Mn7 61.1(3) . . . . no
C32 C33 C34 C35 -0.8(5) . . . . no
C33 Mn7 P5 Mn5 -139.67(11) . . . . no
C33 Mn7 P5 Mn6 142.56(11) . . . . no
C33 Mn7 P7 Mn6 -105.47(15) . . . . no
C33 Mn7 P7 Mn8 176.49(14) . . . . no
C33 Mn7 P8 Mn5 104.84(15) . . . . no
C33 Mn7 P8 Mn8 -177.19(15) . . . . no
C33 Mn7 C31 C32 37.2(2) . . . . no
C33 Mn7 C31 C35 -80.0(2) . . . . no
C33 Mn7 C32 C31 -117.6(4) . . . . no
C33 Mn7 C34 C35 116.9(3) . . . . no
C33 Mn7 C35 C31 80.1(2) . . . . no
C33 Mn7 C35 C34 -37.8(2) . . . . no
C33 C34 C35 Mn7 62.5(3) . . . . no
C33 C34 C35 C31 0.5(5) . . . . no
C34 Mn7 P5 Mn5 -172.96(10) . . . . no
C34 Mn7 P5 Mn6 109.27(10) . . . . no
C34 Mn7 P7 Mn6 -115.92(11) . . . . no
C34 Mn7 P7 Mn8 166.03(11) . . . . no
C34 Mn7 P8 Mn5 151.5(2) . . . . no
C34 Mn7 P8 Mn8 -130.6(2) . . . . no
C34 Mn7 C31 C32 79.7(2) . . . . no
C34 Mn7 C31 C35 -37.5(2) . . . . no
C34 Mn7 C32 C31 -80.3(3) . . . . no
C34 Mn7 C32 C33 37.4(2) . . . . no
C34 Mn7 C33 C32 -117.9(4) . . . . no
C34 Mn7 C35 C31 117.9(3) . . . . no
C35 Mn7 P5 Mn5 -172.67(15) . . . . no
C35 Mn7 P5 Mn6 109.56(15) . . . . no
C35 Mn7 P7 Mn6 -152.86(10) . . . . no
C35 Mn7 P7 Mn8 129.10(10) . . . . no
C35 Mn7 P8 Mn5 178.76(11) . . . . no
C35 Mn7 P8 Mn8 -103.26(11) . . . . no
C35 Mn7 C31 C32 117.2(3) . . . . no
C35 Mn7 C32 C31 -37.5(2) . . . . no
C35 Mn7 C32 C33 80.1(3) . . . . no
C35 Mn7 C33 C32 -80.0(3) . . . . no
C35 Mn7 C33 C34 37.9(2) . . . . no
C35 Mn7 C34 C33 -116.9(3) . . . . no
C35 C31 C32 Mn7 62.1(3) . . . . no
C35 C31 C32 C33 -0.5(5) . . . . no
C36 Mn8 P6 Mn5 107.87(10) . . . . no
C36 Mn8 P6 Mn6 -174.32(10) . . . . no
C36 Mn8 P7 Mn6 156.74(18) . . . . no
C36 Mn8 P7 Mn7 -125.36(18) . . . . no
C36 Mn8 P8 Mn5 -118.46(11) . . . . no
C36 Mn8 P8 Mn7 163.22(11) . . . . no
C36 Mn8 C37 C38 117.5(3) . . . . no
C36 Mn8 C38 C37 -37.8(2) . . . . no
C36 Mn8 C38 C39 79.9(2) . . . . no
C36 Mn8 C39 C38 -79.7(2) . . . . no
C36 Mn8 C39 C40 36.8(2) . . . . no
C36 Mn8 C40 C39 -118.4(3) . . . . no
C36 C37 C38 Mn8 61.7(3) . . . . no
C36 C37 C38 C39 0.3(4) . . . . no
C37 Mn8 P6 Mn5 114.92(16) . . . . no
C37 Mn8 P6 Mn6 -167.27(16) . . . . no
C37 Mn8 P7 Mn6 176.71(10) . . . . no
C37 Mn8 P7 Mn7 -105.39(10) . . . . no
C37 Mn8 P8 Mn5 -156.20(11) . . . . no
C37 Mn8 P8 Mn7 125.49(11) . . . . no
C37 Mn8 C36 C40 -117.3(3) . . . . no
C37 Mn8 C38 C39 117.7(3) . . . . no
C37 Mn8 C39 C38 -37.0(2) . . . . no
C37 Mn8 C39 C40 79.6(2) . . . . no
C37 Mn8 C40 C36 37.9(2) . . . . no
C37 Mn8 C40 C39 -80.5(2) . . . . no
C37 C36 C40 Mn8 -62.4(2) . . . . no
C37 C36 C40 C39 -1.6(4) . . . . no
C37 C38 C39 Mn8 61.8(3) . . . . no
C37 C38 C39 C40 -1.2(4) . . . . no
C38 Mn8 P6 Mn5 172.70(15) . . . . no
C38 Mn8 P6 Mn6 -109.48(15) . . . . no
C38 Mn8 P7 Mn6 151.36(10) . . . . no
C38 Mn8 P7 Mn7 -130.74(10) . . . . no
C38 Mn8 P8 Mn5 -177.84(12) . . . . no
C38 Mn8 P8 Mn7 103.84(12) . . . . no
C38 Mn8 C36 C37 37.2(2) . . . . no
C38 Mn8 C36 C40 -80.1(2) . . . . no
C38 Mn8 C37 C36 -117.5(3) . . . . no
C38 Mn8 C39 C40 116.6(3) . . . . no
C38 Mn8 C40 C36 80.0(2) . . . . no
C38 Mn8 C40 C39 -38.4(2) . . . . no
C38 C39 C40 Mn8 62.6(2) . . . . no
C38 C39 C40 C36 1.7(4) . . . . no
C39 Mn8 P6 Mn5 171.99(11) . . . . no
C39 Mn8 P6 Mn6 -110.19(11) . . . . no
C39 Mn8 P7 Mn6 114.33(11) . . . . no
C39 Mn8 P7 Mn7 -167.77(11) . . . . no
C39 Mn8 P8 Mn5 -147.5(2) . . . . no
C39 Mn8 P8 Mn7 134.2(2) . . . . no
C39 Mn8 C36 C37 80.3(2) . . . . no
C39 Mn8 C36 C40 -37.0(2) . . . . no
C39 Mn8 C37 C36 -79.7(2) . . . . no
C39 Mn8 C37 C38 37.8(2) . . . . no
C39 Mn8 C38 C37 -117.7(3) . . . . no
C39 Mn8 C40 C36 118.4(3) . . . . no
C40 Mn8 P6 Mn5 138.29(10) . . . . no
C40 Mn8 P6 Mn6 -143.90(10) . . . . no
C40 Mn8 P7 Mn6 104.88(14) . . . . no
C40 Mn8 P7 Mn7 -177.22(14) . . . . no
C40 Mn8 P8 Mn5 -103.36(13) . . . . no
C40 Mn8 P8 Mn7 178.32(13) . . . . no
C40 Mn8 C36 C37 117.3(3) . . . . no
C40 Mn8 C37 C36 -37.3(2) . . . . no
C40 Mn8 C37 C38 80.1(2) . . . . no
C40 Mn8 C38 C37 -80.0(2) . . . . no
C40 Mn8 C38 C39 37.7(2) . . . . no
C40 Mn8 C39 C38 -116.6(3) . . . . no
C40 C36 C37 Mn8 62.9(2) . . . . no
C40 C36 C37 C38 0.8(4) . . . . no
